data_7129643
loop_
_publ_author_name
'Hattori, Yohei'
'Kitajima, Ryota'
'Matsuoka, Ryota'
'Kusamoto, Tetsuro'
'Nishihara, Hiroshi'
'Uchida, Kingo'

_publ_section_title
;
 Amplification of luminescence of stable radicals by coordination to
 NHC--gold(i) complex
;
_journal_name_full 'Chemical Communications'
_journal_paper_doi 10.1039/D1CC06555F
_journal_year 2022
_chemical_formula_moiety 'C45 H44 Au Cl6 F2 N3, F6 Sb, C4 H8 O, C6 H12'
_chemical_formula_sum 'C55 H64 Au Cl6 F8 N3 O Sb'
_chemical_formula_weight 1466.50
_chemical_name_systematic '4SbF6 THF cyclohexane'
_space_group_crystal_system triclinic
_space_group_IT_number 2
_space_group_name_Hall '-P 1'
_space_group_name_H-M_alt 'P -1'
_atom_sites_solution_hydrogens geom
_atom_sites_solution_primary dual
_audit_creation_date 2021-11-12
_audit_creation_method
;
Olex2 1.5
(compiled 2021.10.07 svn.r9718050b for OlexSys, GUI svn.r6410)
;
_audit_update_record
;
2021-11-17 deposited with the CCDC.	2022-01-25 downloaded from the CCDC.
;
_cell_angle_alpha 90.337(6)
_cell_angle_beta 95.247(7)
_cell_angle_gamma 91.396(6)
_cell_formula_units_Z 4
_cell_length_a 12.4979(2)
_cell_length_b 21.0791(4)
_cell_length_c 22.2535(4)
_cell_measurement_reflns_used 53552
_cell_measurement_temperature 103(2)
_cell_measurement_theta_max 25.37
_cell_measurement_theta_min 2.06
_cell_volume 5836.07(19)
_computing_molecular_graphics 'Olex2 1.5 (Dolomanov et al., 2009)'
_computing_publication_material 'Olex2 1.5 (Dolomanov et al., 2009)'
_computing_structure_refinement 'SHELXL 2018/3 (Sheldrick, 2015)'
_computing_structure_solution 'SHELXT 2018/2 (Sheldrick, 2018)'
_diffrn_ambient_temperature 103.15
_diffrn_detector 'Rigaku curved IP area detector'
_diffrn_detector_area_resol_mean 10.0
_diffrn_detector_type 'Imaging plate area detector'
_diffrn_measured_fraction_theta_full 0.999
_diffrn_measured_fraction_theta_max 0.999
_diffrn_measurement_device 'three-circle diffractometer'
_diffrn_measurement_device_type 'Rigaku VariMax RAPID'
_diffrn_measurement_method '\w scans'
_diffrn_radiation_monochromator 'multi-layer mirror optics'
_diffrn_radiation_probe x-ray
_diffrn_radiation_type MoK\a
_diffrn_radiation_wavelength 0.71075
_diffrn_reflns_av_R_equivalents 0.0534
_diffrn_reflns_av_unetI/netI 0.0497
_diffrn_reflns_Laue_measured_fraction_full 0.999
_diffrn_reflns_Laue_measured_fraction_max 0.999
_diffrn_reflns_limit_h_max 15
_diffrn_reflns_limit_h_min -15
_diffrn_reflns_limit_k_max 25
_diffrn_reflns_limit_k_min -25
_diffrn_reflns_limit_l_max 26
_diffrn_reflns_limit_l_min -26
_diffrn_reflns_number 67463
_diffrn_reflns_point_group_measured_fraction_full 0.999
_diffrn_reflns_point_group_measured_fraction_max 0.999
_diffrn_reflns_theta_full 25.242
_diffrn_reflns_theta_max 25.351
_diffrn_reflns_theta_min 1.802
_diffrn_source 'rotating anode X-ray generator'
_diffrn_source_type 'MicroMax 007'
_exptl_absorpt_coefficient_mu 3.315
_exptl_absorpt_correction_T_max 1.0000
_exptl_absorpt_correction_T_min 0.5935
_exptl_absorpt_correction_type multi-scan
_exptl_absorpt_process_details 'ABSCOR (Rigaku, 1995)'
_exptl_crystal_colour red
_exptl_crystal_colour_primary orange
_exptl_crystal_density_diffrn 1.669
_exptl_crystal_description prism
_exptl_crystal_F_000 2908
_exptl_crystal_preparation Luminescent
_exptl_crystal_recrystallization_method 'Re-crystallisation from solvent: THF, cyclohexane'
_exptl_crystal_size_max 0.13
_exptl_crystal_size_mid 0.08
_exptl_crystal_size_min 0.02
_refine_diff_density_max 1.979
_refine_diff_density_min -1.191
_refine_diff_density_rms 0.134
_refine_ls_extinction_method none
_refine_ls_goodness_of_fit_ref 1.034
_refine_ls_hydrogen_treatment constr
_refine_ls_matrix_type full
_refine_ls_number_parameters 1333
_refine_ls_number_reflns 21345
_refine_ls_number_restraints 0
_refine_ls_restrained_S_all 1.034
_refine_ls_R_factor_all 0.0616
_refine_ls_R_factor_gt 0.0490
_refine_ls_shift/su_max 0.001
_refine_ls_shift/su_mean 0.000
_refine_ls_structure_factor_coef Fsqd
_refine_ls_weighting_details 'w=1/[\s^2^(Fo^2^)+(0.0534P)^2^+19.8440P] where P=(Fo^2^+2Fc^2^)/3'
_refine_ls_weighting_scheme calc
_refine_ls_wR_factor_gt 0.1167
_refine_ls_wR_factor_ref 0.1237
_reflns_Friedel_coverage 0.000
_reflns_number_gt 17684
_reflns_number_total 21345
_reflns_threshold_expression 'I > 2\s(I)'
_cod_data_source_file d1cc06555f2.cif
_cod_data_source_block shelxl_CCDC1
_cod_database_code 7129643
_shelx_shelxl_version_number 2018/3
_shelx_space_group_comment
;
The symmetry employed for this shelxl refinement is uniquely defined
by the following loop, which should always be used as a source of
symmetry information in preference to the above space-group names.
They are only intended as comments.
;
_shelx_estimated_absorpt_t_max 0.937
_shelx_estimated_absorpt_t_min 0.673
_olex2_refinement_description
;
1. Fixed Uiso
 At 1.2 times of:
  All C(H) groups, All C(H,H) groups
 At 1.5 times of:
  All C(H,H,H) groups
2. Others
 Sof(O2A)=Sof(C111)=Sof(H11C)=Sof(H11D)=Sof(C1A)=Sof(H1AA)=Sof(H1AB)=Sof(C1B)=
 Sof(H1BA)=Sof(H1BB)=Sof(C1C)=Sof(H1CA)=Sof(H1CB)=1-FVAR(1)
 Sof(O2)=Sof(C109)=Sof(H10O)=Sof(H10P)=Sof(C110)=Sof(H11A)=Sof(H11B)=Sof(C107)=
 Sof(H10Q)=Sof(H10R)=Sof(C108)=Sof(H10S)=Sof(H10T)=FVAR(1)
3.a Ternary CH refined with riding coordinates:
 C31(H31), C43(H43), C85(H85), C40(H40), C28(H28), C76(H76), C88(H88), C73(H73)
3.b Secondary CH2 refined with riding coordinates:
 C21(H21A,H21B), C66(H66A,H66B), C65(H65A,H65B), C20(H20A,H20B), C99(H99A,
 H99B), C100(H10M,H10N), C96(H96A,H96B), C97(H97A,H97B), C98(H98A,H98B),
 C109(H10O,H10P), C93(H93A,H93B), C95(H95A,H95B), C91(H91A,H91B), C101(H10A,
 H10B), C104(H10C,H10D), C94(H94A,H94B), C103(H10E,H10F), C92(H92A,H92B),
 C110(H11A,H11B), C102(H10G,H10H), C107(H10Q,H10R), C105(H10I,H10J), C106(H10K,
 H10L), C108(H10S,H10T), C111(H11C,H11D), C1A(H1AA,H1AB), C1B(H1BA,H1BB),
 C1C(H1CA,H1CB)
3.c Aromatic/amide H refined with riding coordinates:
 C25(H25), C26(H26), C60(H60), C11(H11), C62(H62), C9(H9), C82(H82), C83(H83),
 C37(H37), C81(H81), C24(H24), C36(H36), C70(H70), C69(H69), C1(H1), C38(H38),
 C50(H50), C5(H5), C54(H54), C46(H46), C71(H71), C15(H15), C56(H56), C17(H17)
3.d Idealised Me refined as rotating group:
 C32(H32A,H32B,H32C), C33(H33A,H33B,H33C), C89(H89A,H89B,H89C), C29(H29A,H29B,
 H29C), C44(H44A,H44B,H44C), C30(H30A,H30B,H30C), C87(H87A,H87B,H87C), C41(H41A,
 H41B,H41C), C86(H86A,H86B,H86C), C90(H90A,H90B,H90C), C42(H42A,H42B,H42C),
 C45(H45A,H45B,H45C), C78(H78A,H78B,H78C), C75(H75A,H75B,H75C), C77(H77A,H77B,
 H77C), C74(H74A,H74B,H74C)
;
_olex2_submission_special_instructions 'No special instructions were received'

loop_
_space_group_symop_operation_xyz
'x, y, z'
'-x, -y, -z'

loop_
_atom_site_label
_atom_site_type_symbol
_atom_site_fract_x
_atom_site_fract_y
_atom_site_fract_z
_atom_site_U_iso_or_equiv
_atom_site_adp_type
_atom_site_occupancy
_atom_site_site_symmetry_order
_atom_site_calc_flag
_atom_site_refinement_flags_posn
_atom_site_refinement_flags_adp
_atom_site_refinement_flags_occupancy
_atom_site_disorder_assembly
_atom_site_disorder_group
Au1 Au 0.79991(2) 0.24168(2) 0.93812(2) 0.03762(7) Uani 1 1 d . . . . .
Au2 Au 0.80049(2) 0.25509(2) 0.44375(2) 0.03962(8) Uani 1 1 d . . . . .
Sb2 Sb 0.82701(4) 0.57926(2) -0.14842(2) 0.04458(12) Uani 1 1 d . . . . .
Sb1 Sb 0.81991(4) -0.08633(3) 0.35327(2) 0.05192(13) Uani 1 1 d . . . . .
Cl11 Cl 0.75163(13) 0.56495(8) 0.07443(8) 0.0500(4) Uani 1 1 d . . . . .
Cl10 Cl 0.77800(16) 0.63904(9) 0.30581(9) 0.0588(5) Uani 1 1 d . . . . .
Cl2 Cl 0.74937(14) -0.07442(9) 0.57452(8) 0.0550(4) Uani 1 1 d . . . . .
Cl1 Cl 0.55780(16) 0.05303(10) 0.74017(8) 0.0627(5) Uani 1 1 d . . . . .
Cl12 Cl 0.57022(16) 0.41878(9) 0.23365(8) 0.0593(5) Uani 1 1 d . . . . .
Cl3 Cl 0.79858(18) -0.15063(10) 0.80425(9) 0.0704(6) Uani 1 1 d . . . . .
Cl9 Cl 0.43368(16) 0.55612(12) 0.26625(8) 0.0720(6) Uani 1 1 d . . . . .
Cl7 Cl 0.74409(19) 0.56091(12) 0.45427(11) 0.0833(7) Uani 1 1 d . . . . .
Cl6 Cl 0.81304(19) -0.05500(10) 0.94904(11) 0.0769(6) Uani 1 1 d . . . . .
Cl4 Cl 0.4620(2) -0.10773(15) 0.79363(12) 0.0973(9) Uani 1 1 d . . . . .
Cl8 Cl 0.4120(3) 0.71578(11) 0.45032(12) 0.1002(10) Uani 1 1 d . . . . .
Cl5 Cl 0.5079(2) -0.21577(12) 1.01180(14) 0.1030(10) Uani 1 1 d . . . . .
F4 F 0.8354(3) 0.4483(2) 0.30056(19) 0.0607(11) Uani 1 1 d . . . . .
F3 F 0.5447(3) 0.45333(18) 0.42134(17) 0.0508(9) Uani 1 1 d . . . . .
F1 F 0.8473(3) 0.0432(2) 0.79997(17) 0.0565(10) Uani 1 1 d . . . . .
F2 F 0.5560(3) 0.0342(2) 0.92090(17) 0.0567(11) Uani 1 1 d . . . . .
F12 F 0.8103(4) 0.5680(2) -0.06594(17) 0.0631(11) Uani 1 1 d . . . . .
F13 F 0.6931(3) 0.6166(2) -0.15791(19) 0.0673(12) Uani 1 1 d . . . . .
F14 F 0.8450(4) 0.5907(2) -0.22985(18) 0.0708(13) Uani 1 1 d . . . . .
F15 F 0.9607(3) 0.5407(2) -0.1361(2) 0.0677(12) Uani 1 1 d . . . . .
F10 F 0.8457(4) -0.0975(3) 0.27313(19) 0.0835(16) Uani 1 1 d . . . . .
F16 F 0.8939(4) 0.6580(2) -0.1304(2) 0.0736(13) Uani 1 1 d . . . . .
F11 F 0.7625(3) 0.4994(2) -0.1644(2) 0.0638(11) Uani 1 1 d . . . . .
F8 F 0.8840(4) -0.1633(2) 0.3719(2) 0.0810(14) Uani 1 1 d . . . . .
F5 F 0.7973(4) -0.0759(3) 0.43490(18) 0.0783(14) Uani 1 1 d . . . . .
F7 F 0.9540(4) -0.0453(2) 0.3694(2) 0.0765(14) Uani 1 1 d . . . . .
F9 F 0.6865(4) -0.1262(3) 0.3394(2) 0.0888(17) Uani 1 1 d . . . . .
F6 F 0.7586(4) -0.0077(3) 0.3364(2) 0.0863(16) Uani 1 1 d . . . . .
N3 N 0.9442(4) 0.3516(2) 0.9416(2) 0.0347(11) Uani 1 1 d . . . . .
N2 N 0.8162(4) 0.3697(2) 0.9988(2) 0.0319(10) Uani 1 1 d . . . . .
N5 N 0.9487(4) 0.1518(2) 0.4440(2) 0.0344(11) Uani 1 1 d . . . . .
N6 N 0.8264(4) 0.1285(2) 0.5038(2) 0.0351(11) Uani 1 1 d . . . . .
N4 N 0.7494(4) 0.3416(3) 0.4108(2) 0.0427(12) Uani 1 1 d . . . . .
N1 N 0.7563(4) 0.1521(2) 0.9065(2) 0.0424(12) Uani 1 1 d . . . . .
C22 C 0.7189(5) 0.3620(3) 1.0287(3) 0.0338(13) Uani 1 1 d . . . . .
C25 C 0.5339(5) 0.3491(3) 1.0856(3) 0.0449(15) Uani 1 1 d . . . . .
H25 H 0.470185 0.345137 1.105656 0.054 Uiso 1 1 calc R U . . .
C23 C 0.7259(5) 0.3369(3) 1.0864(3) 0.0406(14) Uani 1 1 d . . . . .
C27 C 0.6228(5) 0.3807(3) 0.9983(3) 0.0382(14) Uani 1 1 d . . . . .
C19 C 0.8544(4) 0.3279(3) 0.9629(2) 0.0319(12) Uani 1 1 d . . . . .
C10 C 0.7238(5) -0.0645(3) 0.6492(3) 0.0472(16) Uani 1 1 d . . . . .
C26 C 0.5301(5) 0.3742(3) 1.0287(3) 0.0419(15) Uani 1 1 d . . . . .
H26 H 0.463210 0.387293 1.009641 0.050 Uiso 1 1 calc R U . . .
C60 C 0.7541(5) 0.5963(3) 0.1920(3) 0.0452(16) Uani 1 1 d . . . . .
H60 H 0.791011 0.634252 0.182215 0.054 Uiso 1 1 calc R U . . .
C59 C 0.7306(5) 0.5850(3) 0.2508(3) 0.0425(15) Uani 1 1 d . . . . .
C21 C 0.9728(5) 0.4158(3) 0.9647(3) 0.0354(13) Uani 1 1 d . . . . .
H21A H 0.976559 0.446486 0.931354 0.042 Uiso 1 1 calc R U . . .
H21B H 1.042303 0.416670 0.989893 0.042 Uiso 1 1 calc R U . . .
C32 C 0.5734(5) 0.4735(3) 0.9310(3) 0.0468(16) Uani 1 1 d . . . . .
H32A H 0.500809 0.474041 0.944372 0.070 Uiso 1 1 calc R U . . .
H32B H 0.571555 0.488638 0.889416 0.070 Uiso 1 1 calc R U . . .
H32C H 0.621462 0.501184 0.957379 0.070 Uiso 1 1 calc R U . . .
C61 C 0.7228(5) 0.5516(3) 0.1481(3) 0.0414(15) Uani 1 1 d . . . . .
C64 C 0.8619(5) 0.1718(3) 0.4675(3) 0.0353(13) Uani 1 1 d . . . . .
C66 C 0.8888(5) 0.0692(3) 0.5032(3) 0.0367(13) Uani 1 1 d . . . . .
H66A H 0.844390 0.033671 0.484216 0.044 Uiso 1 1 calc R U . . .
H66B H 0.916412 0.057033 0.544508 0.044 Uiso 1 1 calc R U . . .
C11 C 0.7616(6) -0.1078(3) 0.6922(3) 0.0519(17) Uani 1 1 d . . . . .
H11 H 0.800272 -0.143575 0.680953 0.062 Uiso 1 1 calc R U . . .
C34 C 1.0057(5) 0.3160(3) 0.9018(3) 0.0359(13) Uani 1 1 d . . . . .
C35 C 0.9799(5) 0.3202(3) 0.8402(3) 0.0399(14) Uani 1 1 d . . . . .
C62 C 0.6675(5) 0.4963(3) 0.1607(3) 0.0445(15) Uani 1 1 d . . . . .
H62 H 0.645506 0.466236 0.129782 0.053 Uiso 1 1 calc R U . . .
C67 C 1.0047(5) 0.1892(3) 0.4018(3) 0.0387(14) Uani 1 1 d . . . . .
C9 C 0.6636(5) -0.0148(3) 0.6645(3) 0.0474(16) Uani 1 1 d . . . . .
H9 H 0.635929 0.014022 0.634677 0.057 Uiso 1 1 calc R U . . .
C82 C 0.5465(6) 0.1352(3) 0.5926(4) 0.0546(18) Uani 1 1 d . . . . .
H82 H 0.482732 0.136349 0.612674 0.066 Uiso 1 1 calc R U . . .
C65 C 0.9812(5) 0.0878(3) 0.4651(3) 0.0374(14) Uani 1 1 d . . . . .
H65A H 1.051278 0.089555 0.489763 0.045 Uiso 1 1 calc R U . . .
H65B H 0.985227 0.058062 0.430791 0.045 Uiso 1 1 calc R U . . .
C58 C 0.6748(5) 0.5292(3) 0.2665(3) 0.0427(15) Uani 1 1 d . . . . .
C83 C 0.5408(5) 0.1177(4) 0.5325(3) 0.0523(18) Uani 1 1 d . . . . .
H83 H 0.472756 0.107353 0.511774 0.063 Uiso 1 1 calc R U . . .
C20 C 0.8791(5) 0.4299(3) 1.0024(3) 0.0365(13) Uani 1 1 d . . . . .
H20A H 0.905372 0.440519 1.044681 0.044 Uiso 1 1 calc R U . . .
H20B H 0.836002 0.465221 0.985075 0.044 Uiso 1 1 calc R U . . .
C49 C 0.7736(5) 0.4243(3) 0.3421(3) 0.0443(15) Uani 1 1 d . . . . .
C31 C 0.6143(5) 0.4058(3) 0.9341(3) 0.0400(14) Uani 1 1 d . . . . .
H31 H 0.688016 0.406528 0.919902 0.048 Uiso 1 1 calc R U . . .
C52 C 0.5900(6) 0.5629(3) 0.3603(3) 0.0460(16) Uani 1 1 d . . . . .
C37 C 1.1060(6) 0.2368(3) 0.8269(4) 0.0552(19) Uani 1 1 d . . . . .
H37 H 1.138352 0.208239 0.801233 0.066 Uiso 1 1 calc R U . . .
C39 C 1.0829(5) 0.2751(3) 0.9274(3) 0.0460(16) Uani 1 1 d . . . . .
C81 C 0.6440(6) 0.1508(3) 0.6236(3) 0.0523(18) Uani 1 1 d . . . . .
H81 H 0.646719 0.162610 0.664986 0.063 Uiso 1 1 calc R U . . .
C24 C 0.6297(6) 0.3298(3) 1.1136(3) 0.0481(16) Uani 1 1 d . . . . .
H24 H 0.630925 0.311105 1.152369 0.058 Uiso 1 1 calc R U . . .
C80 C 0.7397(5) 0.1496(3) 0.5950(3) 0.0414(14) Uani 1 1 d . . . . .
C79 C 0.7298(5) 0.1314(3) 0.5342(3) 0.0380(14) Uani 1 1 d . . . . .
C36 C 1.0325(5) 0.2792(4) 0.8027(3) 0.0509(17) Uani 1 1 d . . . . .
H36 H 1.016881 0.280964 0.760134 0.061 Uiso 1 1 calc R U . . .
C70 C 1.0922(7) 0.2713(4) 0.3236(4) 0.069(2) Uani 1 1 d . . . . .
H70 H 1.120602 0.300775 0.296719 0.083 Uiso 1 1 calc R U . . .
C84 C 0.6319(5) 0.1151(3) 0.5017(3) 0.0441(15) Uani 1 1 d . . . . .
C63 C 0.6454(5) 0.4863(3) 0.2192(3) 0.0435(15) Uani 1 1 d . . . . .
C69 C 1.0163(6) 0.2267(4) 0.3020(4) 0.066(2) Uani 1 1 d . . . . .
H69 H 0.994242 0.225123 0.260017 0.079 Uiso 1 1 calc R U . . .
C2 C 0.7863(5) 0.0667(3) 0.8405(3) 0.0451(15) Uani 1 1 d . . . . .
C72 C 1.0852(6) 0.2323(3) 0.4248(3) 0.0495(17) Uani 1 1 d . . . . .
C48 C 0.6850(5) 0.4583(3) 0.3574(3) 0.0402(14) Uani 1 1 d . . . . .
C1 C 0.8131(5) 0.1256(3) 0.8636(3) 0.0429(15) Uani 1 1 d . . . . .
H1 H 0.872248 0.148518 0.849738 0.051 Uiso 1 1 calc R U . . .
C38 C 1.1328(6) 0.2355(3) 0.8883(3) 0.0549(18) Uani 1 1 d . . . . .
H38 H 1.185999 0.207233 0.904377 0.066 Uiso 1 1 calc R U . . .
C8 C 0.6437(6) -0.0071(3) 0.7237(3) 0.0496(17) Uani 1 1 d . . . . .
C33 C 0.5429(6) 0.3613(4) 0.8921(3) 0.0516(17) Uani 1 1 d . . . . .
H33A H 0.571844 0.318505 0.894118 0.077 Uiso 1 1 calc R U . . .
H33B H 0.541399 0.376761 0.850574 0.077 Uiso 1 1 calc R U . . .
H33C H 0.469801 0.360185 0.904711 0.077 Uiso 1 1 calc R U . . .
C51 C 0.6506(5) 0.5165(3) 0.3287(3) 0.0450(15) Uani 1 1 d . . . . .
C13 C 0.6319(6) -0.0808(3) 0.8739(3) 0.0533(18) Uani 1 1 d . . . . .
C89 C 0.5808(6) 0.0236(4) 0.4317(3) 0.0569(19) Uani 1 1 d . . . . .
H89A H 0.508653 0.020822 0.445586 0.085 Uiso 1 1 calc R U . . .
H89B H 0.628894 -0.003880 0.456450 0.085 Uiso 1 1 calc R U . . .
H89C H 0.577485 0.009768 0.389394 0.085 Uiso 1 1 calc R U . . .
C50 C 0.8049(5) 0.3686(3) 0.3678(3) 0.0474(16) Uani 1 1 d . . . . .
H50 H 0.866445 0.348382 0.355445 0.057 Uiso 1 1 calc R U . . .
C68 C 0.9708(5) 0.1835(4) 0.3403(3) 0.0523(18) Uani 1 1 d . . . . .
C4 C 0.6437(5) 0.0601(3) 0.9009(3) 0.0458(16) Uani 1 1 d . . . . .
C53 C 0.6254(6) 0.5868(3) 0.4182(3) 0.0536(18) Uani 1 1 d . . . . .
C12 C 0.7424(6) -0.0981(3) 0.7512(3) 0.0507(17) Uani 1 1 d . . . . .
C7 C 0.6846(6) -0.0465(3) 0.7693(3) 0.0478(16) Uani 1 1 d . . . . .
C6 C 0.6704(6) -0.0333(3) 0.8336(3) 0.0514(17) Uani 1 1 d . . . . .
C43 C 1.1111(6) 0.2713(4) 0.9951(3) 0.0538(18) Uani 1 1 d . . . . .
H43 H 1.071518 0.305596 1.014198 0.065 Uiso 1 1 calc R U . . .
C5 C 0.6731(5) 0.1187(3) 0.9243(3) 0.0459(16) Uani 1 1 d . . . . .
H5 H 0.632857 0.136236 0.954319 0.055 Uiso 1 1 calc R U . . .
C85 C 0.8475(6) 0.1691(3) 0.6280(3) 0.0494(17) Uani 1 1 d . . . . .
H85 H 0.904720 0.150243 0.605451 0.059 Uiso 1 1 calc R U . . .
C40 C 0.8983(5) 0.3658(4) 0.8132(3) 0.0550(19) Uani 1 1 d . . . . .
H40 H 0.876819 0.393034 0.846768 0.066 Uiso 1 1 calc R U . . .
C54 C 0.5701(7) 0.6327(4) 0.4472(4) 0.062(2) Uani 1 1 d . . . . .
H54 H 0.594106 0.647202 0.486793 0.074 Uiso 1 1 calc R U . . .
C57 C 0.4943(6) 0.5879(4) 0.3332(3) 0.0566(19) Uani 1 1 d . . . . .
C28 C 0.8323(6) 0.3170(4) 1.1192(3) 0.0501(17) Uani 1 1 d . . . . .
H28 H 0.891294 0.333004 1.095343 0.060 Uiso 1 1 calc R U . . .
C29 C 0.8514(6) 0.3460(4) 1.1826(3) 0.0570(19) Uani 1 1 d . . . . .
H29A H 0.796018 0.330002 1.207432 0.086 Uiso 1 1 calc R U . . .
H29B H 0.848089 0.392306 1.180011 0.086 Uiso 1 1 calc R U . . .
H29C H 0.922424 0.334204 1.200825 0.086 Uiso 1 1 calc R U . . .
C46 C 0.6637(5) 0.3706(3) 0.4273(3) 0.0452(16) Uani 1 1 d . . . . .
H46 H 0.622652 0.351761 0.456654 0.054 Uiso 1 1 calc R U . . .
C76 C 1.1220(7) 0.2362(4) 0.4921(4) 0.063(2) Uani 1 1 d . . . . .
H76 H 1.090386 0.198545 0.511879 0.076 Uiso 1 1 calc R U . . .
C88 C 0.6235(6) 0.0924(4) 0.4373(3) 0.057(2) Uani 1 1 d . . . . .
H88 H 0.697949 0.093087 0.424147 0.068 Uiso 1 1 calc R U . . .
C14 C 0.5381(6) -0.1172(4) 0.8618(4) 0.064(2) Uani 1 1 d . . . . .
C44 C 1.2292(7) 0.2825(4) 1.0138(4) 0.070(2) Uani 1 1 d . . . . .
H44A H 1.242095 0.279498 1.057806 0.105 Uiso 1 1 calc R U . . .
H44B H 1.251367 0.324839 1.000991 0.105 Uiso 1 1 calc R U . . .
H44C H 1.270807 0.250415 0.994833 0.105 Uiso 1 1 calc R U . . .
C30 C 0.8380(7) 0.2453(4) 1.1212(4) 0.074(3) Uani 1 1 d . . . . .
H30A H 0.909407 0.233231 1.138586 0.111 Uiso 1 1 calc R U . . .
H30B H 0.824813 0.227848 1.080180 0.111 Uiso 1 1 calc R U . . .
H30C H 0.783357 0.228353 1.146122 0.111 Uiso 1 1 calc R U . . .
C47 C 0.6333(5) 0.4283(3) 0.4023(3) 0.0419(15) Uani 1 1 d . . . . .
C71 C 1.1270(7) 0.2734(4) 0.3836(4) 0.062(2) Uani 1 1 d . . . . .
H71 H 1.181045 0.303818 0.397647 0.075 Uiso 1 1 calc R U . . .
C3 C 0.6982(5) 0.0301(3) 0.8574(3) 0.0442(15) Uani 1 1 d . . . . .
C18 C 0.6897(8) -0.0903(3) 0.9321(4) 0.066(2) Uani 1 1 d . . . . .
C87 C 0.8623(6) 0.1449(4) 0.6919(3) 0.063(2) Uani 1 1 d . . . . .
H87A H 0.936433 0.153675 0.708711 0.095 Uiso 1 1 calc R U . . .
H87B H 0.847397 0.099036 0.691899 0.095 Uiso 1 1 calc R U . . .
H87C H 0.812685 0.166274 0.716502 0.095 Uiso 1 1 calc R U . . .
C41 C 0.9444(7) 0.4096(4) 0.7675(4) 0.077(3) Uani 1 1 d . . . . .
H41A H 0.967254 0.384296 0.734089 0.116 Uiso 1 1 calc R U . . .
H41B H 1.006322 0.433560 0.787044 0.116 Uiso 1 1 calc R U . . .
H41C H 0.889353 0.439108 0.751955 0.116 Uiso 1 1 calc R U . . .
C55 C 0.4795(7) 0.6564(4) 0.4164(4) 0.064(2) Uani 1 1 d . . . . .
C16 C 0.5567(8) -0.1634(4) 0.9585(4) 0.069(2) Uani 1 1 d . . . . .
C73 C 0.8877(6) 0.1344(5) 0.3168(3) 0.076(3) Uani 1 1 d . . . . .
H73 H 0.868509 0.108221 0.351697 0.091 Uiso 1 1 calc R U . . .
C15 C 0.4982(7) -0.1600(4) 0.9043(5) 0.070(2) Uani 1 1 d . . . . .
H15 H 0.434077 -0.184660 0.895170 0.084 Uiso 1 1 calc R U . . .
C86 C 0.8627(7) 0.2412(4) 0.6263(3) 0.070(2) Uani 1 1 d . . . . .
H86A H 0.805993 0.261241 0.646846 0.106 Uiso 1 1 calc R U . . .
H86B H 0.858753 0.255177 0.584257 0.106 Uiso 1 1 calc R U . . .
H86C H 0.933024 0.253453 0.646715 0.106 Uiso 1 1 calc R U . . .
C56 C 0.4401(7) 0.6342(4) 0.3603(4) 0.068(2) Uani 1 1 d . . . . .
H56 H 0.376167 0.650685 0.340671 0.081 Uiso 1 1 calc R U . . .
C99 C 0.3816(8) 0.2345(5) 0.7786(5) 0.088(3) Uani 1 1 d . . . . .
H99A H 0.374526 0.272298 0.804405 0.105 Uiso 1 1 calc R U . . .
H99B H 0.317445 0.230006 0.749201 0.105 Uiso 1 1 calc R U . . .
C17 C 0.6503(7) -0.1306(4) 0.9741(4) 0.065(2) Uani 1 1 d . . . . .
H17 H 0.687613 -0.135165 1.012924 0.078 Uiso 1 1 calc R U . . .
O1 O 0.5068(7) 0.1723(5) 0.8307(3) 0.131(3) Uani 1 1 d . . . . .
C90 C 0.5567(7) 0.1353(5) 0.3948(4) 0.084(3) Uani 1 1 d . . . . .
H90A H 0.483064 0.136005 0.406556 0.126 Uiso 1 1 calc R U . . .
H90B H 0.555850 0.119041 0.353422 0.126 Uiso 1 1 calc R U . . .
H90C H 0.588155 0.178345 0.397130 0.126 Uiso 1 1 calc R U . . .
C42 C 0.7974(6) 0.3296(5) 0.7864(4) 0.079(3) Uani 1 1 d . . . . .
H42A H 0.741354 0.359849 0.773959 0.118 Uiso 1 1 calc R U . . .
H42B H 0.771637 0.301016 0.816803 0.118 Uiso 1 1 calc R U . . .
H42C H 0.814383 0.304853 0.751261 0.118 Uiso 1 1 calc R U . . .
C45 C 1.0720(7) 0.2078(4) 1.0197(4) 0.071(2) Uani 1 1 d . . . . .
H45A H 1.109735 0.173052 1.002158 0.107 Uiso 1 1 calc R U . . .
H45B H 0.994504 0.202348 1.009012 0.107 Uiso 1 1 calc R U . . .
H45C H 1.086794 0.207611 1.063738 0.107 Uiso 1 1 calc R U . . .
C78 C 1.2432(7) 0.2339(5) 0.5042(5) 0.084(3) Uani 1 1 d . . . . .
H78A H 1.276352 0.270523 0.485524 0.126 Uiso 1 1 calc R U . . .
H78B H 1.268689 0.194666 0.487117 0.126 Uiso 1 1 calc R U . . .
H78C H 1.263037 0.234987 0.547853 0.126 Uiso 1 1 calc R U . . .
C75 C 0.9322(9) 0.0903(6) 0.2712(4) 0.110(4) Uani 1 1 d . . . . .
H75A H 0.881313 0.054802 0.261792 0.165 Uiso 1 1 calc R U . . .
H75B H 1.001121 0.074015 0.288347 0.165 Uiso 1 1 calc R U . . .
H75C H 0.942908 0.113765 0.234270 0.165 Uiso 1 1 calc R U . . .
O2 O 0.3975(8) 0.3320(5) 0.3927(4) 0.054(3) Uiso 0.505(9) 1 d . . P A 1
C100 C 0.3978(8) 0.1769(6) 0.8149(5) 0.104(4) Uani 1 1 d . . . . .
H10M H 0.358746 0.179618 0.851581 0.125 Uiso 1 1 calc R U . . .
H10N H 0.370246 0.139050 0.791258 0.125 Uiso 1 1 calc R U . . .
C96 C 0.1091(10) -0.0587(6) 0.9180(6) 0.114(4) Uani 1 1 d . . . . .
H96A H 0.104107 -0.049839 0.961395 0.137 Uiso 1 1 calc R U . . .
H96B H 0.059969 -0.095051 0.905842 0.137 Uiso 1 1 calc R U . . .
C97 C 0.5636(7) 0.2100(5) 0.7943(5) 0.088(3) Uani 1 1 d . . . . .
H97A H 0.616370 0.184518 0.774675 0.106 Uiso 1 1 calc R U . . .
H97B H 0.603010 0.244191 0.818395 0.106 Uiso 1 1 calc R U . . .
C77 C 1.0807(8) 0.2958(5) 0.5207(5) 0.096(3) Uani 1 1 d . . . . .
H77A H 1.107451 0.297928 0.563467 0.144 Uiso 1 1 calc R U . . .
H77B H 1.001976 0.294340 0.516915 0.144 Uiso 1 1 calc R U . . .
H77C H 1.106332 0.333408 0.500041 0.144 Uiso 1 1 calc R U . . .
C98 C 0.4842(9) 0.2379(5) 0.7474(5) 0.102(4) Uani 1 1 d . . . . .
H98A H 0.477612 0.212405 0.709653 0.122 Uiso 1 1 calc R U . . .
H98B H 0.504351 0.282253 0.738149 0.122 Uiso 1 1 calc R U . . .
C109 C 0.3788(13) 0.3128(8) 0.2897(7) 0.053(4) Uiso 0.505(9) 1 d . . P A 1
H10O H 0.402686 0.332047 0.252540 0.063 Uiso 0.505(9) 1 calc R U P A 1
H10P H 0.310001 0.289319 0.279213 0.063 Uiso 0.505(9) 1 calc R U P A 1
C93 C 0.2644(12) 0.0255(7) 0.8709(6) 0.122(5) Uani 1 1 d . . . . .
H93A H 0.262423 0.007952 0.829476 0.146 Uiso 1 1 calc R U . . .
H93B H 0.319607 0.060139 0.875055 0.146 Uiso 1 1 calc R U . . .
C95 C 0.0783(11) -0.0030(7) 0.8824(8) 0.149(6) Uani 1 1 d . . . . .
H95A H 0.011112 0.012588 0.897019 0.179 Uiso 1 1 calc R U . . .
H95B H 0.060311 -0.017554 0.840243 0.179 Uiso 1 1 calc R U . . .
C74 C 0.7861(7) 0.1659(8) 0.2900(5) 0.131(6) Uani 1 1 d . . . . .
H74A H 0.804781 0.197516 0.260318 0.197 Uiso 1 1 calc R U . . .
H74B H 0.751117 0.186674 0.322161 0.197 Uiso 1 1 calc R U . . .
H74C H 0.736970 0.133625 0.270110 0.197 Uiso 1 1 calc R U . . .
C91 C 0.2191(10) -0.0742(7) 0.9079(6) 0.118(4) Uani 1 1 d . . . . .
H91A H 0.243138 -0.107961 0.936423 0.142 Uiso 1 1 calc R U . . .
H91B H 0.219026 -0.091969 0.866562 0.142 Uiso 1 1 calc R U . . .
C101 C 1.0880(14) 0.4628(8) 0.3782(7) 0.148(5) Uiso 1 1 d . . . . .
H10A H 1.070629 0.417811 0.386483 0.177 Uiso 1 1 calc R U . . .
H10B H 1.060311 0.470575 0.335875 0.177 Uiso 1 1 calc R U . . .
C104 C 1.1910(15) 0.5714(9) 0.4135(8) 0.169(7) Uiso 1 1 d . . . . .
H10C H 1.193463 0.602013 0.380083 0.203 Uiso 1 1 calc R U . . .
H10D H 1.232194 0.591243 0.449174 0.203 Uiso 1 1 calc R U . . .
C94 C 0.1542(19) 0.0524(7) 0.8809(5) 0.175(9) Uani 1 1 d . . . . .
H94A H 0.158017 0.076363 0.919503 0.210 Uiso 1 1 calc R U . . .
H94B H 0.130255 0.081244 0.847702 0.210 Uiso 1 1 calc R U . . .
C103 C 1.0793(17) 0.5661(10) 0.4273(10) 0.203(8) Uiso 1 1 d . . . . .
H10E H 1.037081 0.597749 0.403316 0.244 Uiso 1 1 calc R U . . .
H10F H 1.075763 0.576591 0.470510 0.244 Uiso 1 1 calc R U . . .
C92 C 0.2940(13) -0.0242(7) 0.9142(8) 0.149(6) Uani 1 1 d . . . . .
H92A H 0.366058 -0.039736 0.907514 0.179 Uiso 1 1 calc R U . . .
H92B H 0.297098 -0.006664 0.955743 0.179 Uiso 1 1 calc R U . . .
C110 C 0.3662(12) 0.3595(7) 0.3327(6) 0.050(3) Uiso 0.505(9) 1 d . . P A 1
H11A H 0.290494 0.372772 0.330201 0.060 Uiso 0.505(9) 1 calc R U P A 1
H11B H 0.412383 0.397098 0.325828 0.060 Uiso 0.505(9) 1 calc R U P A 1
C102 C 1.0266(17) 0.4991(10) 0.4142(10) 0.199(8) Uiso 1 1 d . . . . .
H10G H 1.019451 0.476961 0.452851 0.239 Uiso 1 1 calc R U . . .
H10H H 0.953702 0.503668 0.393554 0.239 Uiso 1 1 calc R U . . .
C107 C 0.4325(12) 0.2695(7) 0.3829(6) 0.054(4) Uiso 0.505(9) 1 d . . P A 1
H10Q H 0.373602 0.238203 0.387678 0.064 Uiso 0.505(9) 1 calc R U P A 1
H10R H 0.494144 0.259650 0.412210 0.064 Uiso 0.505(9) 1 calc R U P A 1
C105 C 1.2452(19) 0.5210(12) 0.3985(11) 0.218(9) Uiso 1 1 d . . . . .
H10I H 1.290176 0.534829 0.366396 0.262 Uiso 1 1 calc R U . . .
H10J H 1.295216 0.511001 0.434086 0.262 Uiso 1 1 calc R U . . .
C106 C 1.1990(18) 0.4682(11) 0.3804(10) 0.196(8) Uiso 1 1 d . . . . .
H10K H 1.229140 0.434276 0.406956 0.235 Uiso 1 1 calc R U . . .
H10L H 1.219754 0.459286 0.339341 0.235 Uiso 1 1 calc R U . . .
C108 C 0.4657(13) 0.2672(8) 0.3185(7) 0.058(4) Uiso 0.505(9) 1 d . . P A 1
H10S H 0.458218 0.224013 0.300771 0.069 Uiso 0.505(9) 1 calc R U P A 1
H10T H 0.539755 0.284135 0.315909 0.069 Uiso 0.505(9) 1 calc R U P A 1
O2A O 0.4413(15) 0.2667(9) 0.2354(9) 0.134(7) Uiso 0.495(9) 1 d . . P A 2
C111 C 0.5424(16) 0.2653(10) 0.2806(9) 0.082(6) Uiso 0.495(9) 1 d . . P A 2
H11C H 0.556547 0.221059 0.293082 0.099 Uiso 0.495(9) 1 calc R U P A 2
H11D H 0.605449 0.281851 0.261145 0.099 Uiso 0.495(9) 1 calc R U P A 2
C1A C 0.5278(12) 0.3008(8) 0.3290(7) 0.055(4) Uiso 0.495(9) 1 d . . P A 2
H1AA H 0.570037 0.340993 0.326917 0.065 Uiso 0.495(9) 1 calc R U P A 2
H1AB H 0.556547 0.278183 0.365629 0.065 Uiso 0.495(9) 1 calc R U P A 2
C1B C 0.422(2) 0.3152(13) 0.3349(12) 0.109(8) Uiso 0.495(9) 1 d . . P A 2
H1BA H 0.411591 0.361653 0.335061 0.131 Uiso 0.495(9) 1 calc R U P A 2
H1BB H 0.396843 0.297022 0.372286 0.131 Uiso 0.495(9) 1 calc R U P A 2
C1C C 0.3626(19) 0.2834(13) 0.2780(11) 0.093(7) Uiso 0.495(9) 1 d . . P A 2
H1CA H 0.323186 0.244728 0.289563 0.112 Uiso 0.495(9) 1 calc R U P A 2
H1CB H 0.309774 0.312930 0.258554 0.112 Uiso 0.495(9) 1 calc R U P A 2

loop_
_atom_site_aniso_label
_atom_site_aniso_U_11
_atom_site_aniso_U_22
_atom_site_aniso_U_33
_atom_site_aniso_U_23
_atom_site_aniso_U_13
_atom_site_aniso_U_12
Au1 0.03656(14) 0.03382(13) 0.04235(14) -0.00328(10) 0.00321(10) 0.00100(10)
Au2 0.03637(14) 0.03985(14) 0.04329(14) 0.00783(11) 0.00573(10) 0.00432(10)
Sb2 0.0432(2) 0.0526(3) 0.0372(2) 0.0088(2) -0.00061(18) 0.0003(2)
Sb1 0.0401(3) 0.0768(4) 0.0384(2) -0.0089(2) 0.00085(19) 0.0059(2)
Cl11 0.0477(9) 0.0556(10) 0.0491(9) 0.0119(8) 0.0174(7) 0.0010(8)
Cl10 0.0641(12) 0.0512(10) 0.0615(11) -0.0059(9) 0.0111(9) -0.0103(9)
Cl2 0.0487(10) 0.0649(11) 0.0529(10) -0.0059(9) 0.0128(8) 0.0058(8)
Cl1 0.0678(12) 0.0645(12) 0.0561(10) -0.0095(9) 0.0023(9) 0.0271(10)
Cl12 0.0683(12) 0.0606(11) 0.0492(10) 0.0034(9) 0.0135(8) -0.0225(9)
Cl3 0.0811(14) 0.0678(13) 0.0651(12) 0.0126(10) 0.0143(10) 0.0276(11)
Cl9 0.0548(11) 0.1159(18) 0.0469(10) 0.0162(11) 0.0064(8) 0.0262(11)
Cl7 0.0763(15) 0.0824(16) 0.0844(15) -0.0208(12) -0.0259(12) -0.0035(12)
Cl6 0.0838(15) 0.0573(12) 0.0843(15) 0.0116(11) -0.0208(12) -0.0008(11)
Cl4 0.0658(14) 0.130(2) 0.0926(17) -0.0326(16) -0.0002(12) -0.0236(15)
Cl8 0.164(3) 0.0532(13) 0.0960(17) 0.0193(12) 0.0717(18) 0.0384(15)
Cl5 0.119(2) 0.0595(14) 0.145(2) 0.0144(15) 0.0845(19) 0.0165(13)
F4 0.048(2) 0.069(3) 0.069(3) 0.029(2) 0.023(2) 0.015(2)
F3 0.050(2) 0.050(2) 0.056(2) 0.0095(18) 0.0195(18) 0.0139(18)
F1 0.053(2) 0.063(3) 0.054(2) -0.016(2) 0.0122(19) 0.001(2)
F2 0.043(2) 0.075(3) 0.053(2) -0.008(2) 0.0158(18) -0.021(2)
F12 0.079(3) 0.073(3) 0.036(2) 0.010(2) -0.0014(19) -0.012(2)
F13 0.056(3) 0.089(3) 0.059(3) 0.011(2) 0.005(2) 0.022(2)
F14 0.075(3) 0.096(4) 0.044(2) 0.016(2) 0.013(2) 0.013(3)
F15 0.044(2) 0.077(3) 0.081(3) 0.026(3) 0.000(2) 0.009(2)
F10 0.065(3) 0.140(5) 0.046(2) -0.019(3) 0.017(2) -0.014(3)
F16 0.081(3) 0.059(3) 0.082(3) 0.001(2) 0.019(3) -0.014(2)
F11 0.056(3) 0.068(3) 0.068(3) -0.010(2) 0.015(2) -0.012(2)
F8 0.072(3) 0.073(3) 0.102(4) -0.002(3) 0.027(3) 0.012(3)
F5 0.090(3) 0.105(4) 0.041(2) -0.008(2) 0.003(2) 0.030(3)
F7 0.055(3) 0.087(3) 0.084(3) -0.018(3) -0.013(2) -0.002(2)
F9 0.050(3) 0.145(5) 0.071(3) -0.010(3) 0.016(2) -0.021(3)
F6 0.074(3) 0.108(4) 0.083(3) 0.028(3) 0.027(3) 0.036(3)
N3 0.033(3) 0.034(3) 0.037(3) -0.005(2) 0.004(2) 0.003(2)
N2 0.036(3) 0.030(3) 0.029(2) 0.000(2) 0.005(2) 0.001(2)
N5 0.035(3) 0.036(3) 0.033(2) 0.006(2) 0.006(2) -0.001(2)
N6 0.033(3) 0.042(3) 0.030(2) 0.004(2) 0.006(2) -0.001(2)
N4 0.039(3) 0.044(3) 0.046(3) 0.011(3) 0.009(2) 0.002(2)
N1 0.042(3) 0.038(3) 0.047(3) -0.004(2) 0.004(2) -0.003(2)
C22 0.037(3) 0.032(3) 0.033(3) 0.002(2) 0.012(2) 0.003(2)
C25 0.041(4) 0.052(4) 0.044(4) 0.006(3) 0.015(3) 0.002(3)
C23 0.044(4) 0.041(4) 0.037(3) 0.005(3) 0.008(3) 0.006(3)
C27 0.045(4) 0.033(3) 0.038(3) 0.000(3) 0.009(3) -0.002(3)
C19 0.033(3) 0.034(3) 0.028(3) 0.003(2) 0.001(2) 0.000(2)
C10 0.033(3) 0.054(4) 0.056(4) -0.011(3) 0.010(3) 0.004(3)
C26 0.038(3) 0.047(4) 0.041(3) -0.002(3) 0.005(3) 0.002(3)
C60 0.042(4) 0.042(4) 0.054(4) 0.011(3) 0.013(3) 0.001(3)
C59 0.033(3) 0.039(4) 0.055(4) -0.001(3) 0.004(3) 0.006(3)
C21 0.037(3) 0.036(3) 0.033(3) 0.000(3) 0.005(2) 0.001(3)
C32 0.040(4) 0.055(4) 0.047(4) 0.014(3) 0.007(3) 0.006(3)
C61 0.034(3) 0.048(4) 0.044(3) 0.009(3) 0.011(3) 0.010(3)
C64 0.030(3) 0.041(3) 0.035(3) -0.004(3) 0.000(2) 0.000(3)
C66 0.040(3) 0.037(3) 0.034(3) 0.002(3) 0.007(3) 0.002(3)
C11 0.054(4) 0.045(4) 0.059(4) -0.006(3) 0.010(3) 0.006(3)
C34 0.029(3) 0.034(3) 0.045(3) -0.006(3) 0.006(3) 0.004(2)
C35 0.031(3) 0.047(4) 0.042(3) -0.010(3) 0.005(3) 0.003(3)
C62 0.039(4) 0.046(4) 0.049(4) 0.008(3) 0.007(3) -0.002(3)
C67 0.032(3) 0.045(4) 0.041(3) 0.012(3) 0.011(3) 0.003(3)
C9 0.040(4) 0.054(4) 0.047(4) -0.008(3) -0.004(3) 0.004(3)
C82 0.046(4) 0.051(4) 0.071(5) 0.011(4) 0.026(4) 0.003(3)
C65 0.037(3) 0.037(3) 0.039(3) 0.006(3) 0.008(3) 0.004(3)
C58 0.041(4) 0.040(4) 0.048(4) 0.007(3) 0.009(3) 0.009(3)
C83 0.032(4) 0.058(4) 0.067(5) 0.009(4) 0.008(3) 0.001(3)
C20 0.038(3) 0.034(3) 0.038(3) -0.003(3) 0.010(3) 0.003(3)
C49 0.042(4) 0.048(4) 0.045(4) 0.011(3) 0.009(3) 0.002(3)
C31 0.035(3) 0.050(4) 0.036(3) 0.009(3) 0.006(3) 0.003(3)
C52 0.052(4) 0.040(4) 0.048(4) 0.008(3) 0.014(3) 0.005(3)
C37 0.049(4) 0.047(4) 0.074(5) -0.010(4) 0.025(4) 0.011(3)
C39 0.044(4) 0.038(4) 0.058(4) 0.004(3) 0.013(3) 0.004(3)
C81 0.050(4) 0.052(4) 0.057(4) -0.010(3) 0.020(3) -0.001(3)
C24 0.054(4) 0.052(4) 0.041(3) 0.012(3) 0.017(3) 0.001(3)
C80 0.036(3) 0.043(4) 0.046(4) 0.000(3) 0.010(3) 0.004(3)
C79 0.033(3) 0.035(3) 0.047(3) 0.009(3) 0.010(3) 0.006(3)
C36 0.045(4) 0.060(5) 0.048(4) -0.018(3) 0.010(3) 0.000(3)
C70 0.058(5) 0.063(5) 0.094(7) 0.041(5) 0.040(5) 0.012(4)
C84 0.037(3) 0.051(4) 0.046(4) 0.015(3) 0.010(3) 0.001(3)
C63 0.036(3) 0.044(4) 0.051(4) 0.005(3) 0.008(3) -0.002(3)
C69 0.054(5) 0.091(6) 0.056(4) 0.038(4) 0.019(4) 0.020(4)
C2 0.046(4) 0.049(4) 0.041(3) -0.004(3) 0.008(3) 0.007(3)
C72 0.050(4) 0.040(4) 0.060(4) 0.003(3) 0.017(3) 0.000(3)
C48 0.038(3) 0.040(4) 0.042(3) 0.005(3) 0.003(3) 0.002(3)
C1 0.036(3) 0.045(4) 0.048(4) -0.004(3) 0.005(3) 0.008(3)
C38 0.052(4) 0.048(4) 0.068(5) 0.005(4) 0.020(4) 0.018(3)
C8 0.048(4) 0.046(4) 0.055(4) -0.013(3) 0.005(3) 0.010(3)
C33 0.056(4) 0.060(5) 0.039(4) -0.003(3) 0.005(3) 0.009(4)
C51 0.045(4) 0.042(4) 0.048(4) 0.002(3) 0.003(3) 0.006(3)
C13 0.063(5) 0.039(4) 0.060(4) -0.010(3) 0.014(4) -0.005(3)
C89 0.043(4) 0.083(6) 0.043(4) -0.003(4) 0.000(3) -0.007(4)
C50 0.040(4) 0.048(4) 0.057(4) 0.009(3) 0.013(3) 0.012(3)
C68 0.036(4) 0.077(5) 0.044(4) 0.020(4) 0.006(3) 0.001(3)
C4 0.044(4) 0.042(4) 0.052(4) -0.001(3) 0.007(3) 0.000(3)
C53 0.058(4) 0.043(4) 0.059(4) 0.002(3) 0.002(3) -0.002(3)
C12 0.047(4) 0.046(4) 0.060(4) 0.000(3) 0.005(3) 0.008(3)
C7 0.050(4) 0.043(4) 0.049(4) -0.008(3) 0.002(3) 0.003(3)
C6 0.056(4) 0.048(4) 0.049(4) -0.011(3) -0.001(3) -0.001(3)
C43 0.053(4) 0.056(4) 0.053(4) 0.011(4) 0.008(3) 0.020(3)
C5 0.041(4) 0.044(4) 0.054(4) -0.005(3) 0.006(3) 0.006(3)
C85 0.048(4) 0.058(4) 0.043(4) -0.006(3) 0.012(3) -0.005(3)
C40 0.042(4) 0.082(5) 0.040(4) -0.017(4) -0.003(3) 0.022(4)
C54 0.079(6) 0.047(4) 0.061(5) -0.005(4) 0.019(4) -0.013(4)
C57 0.059(5) 0.057(5) 0.058(4) 0.013(4) 0.026(4) 0.015(4)
C28 0.055(4) 0.062(5) 0.036(3) 0.011(3) 0.011(3) 0.015(3)
C29 0.053(4) 0.074(5) 0.043(4) 0.009(4) 0.000(3) 0.013(4)
C46 0.037(4) 0.048(4) 0.052(4) 0.012(3) 0.012(3) 0.005(3)
C76 0.068(5) 0.056(5) 0.065(5) -0.012(4) 0.008(4) -0.025(4)
C88 0.038(4) 0.090(6) 0.043(4) 0.011(4) 0.005(3) -0.020(4)
C14 0.055(5) 0.063(5) 0.074(5) -0.022(4) 0.011(4) -0.002(4)
C44 0.072(6) 0.062(5) 0.075(6) 0.016(4) 0.006(4) 0.007(4)
C30 0.087(6) 0.082(6) 0.054(5) 0.015(4) 0.004(4) 0.039(5)
C47 0.044(4) 0.040(4) 0.041(3) -0.002(3) 0.002(3) 0.006(3)
C71 0.064(5) 0.048(4) 0.078(6) 0.010(4) 0.031(4) -0.007(4)
C3 0.044(4) 0.047(4) 0.041(3) -0.002(3) 0.001(3) 0.000(3)
C18 0.101(7) 0.037(4) 0.067(5) 0.016(4) 0.033(5) 0.021(4)
C87 0.054(5) 0.086(6) 0.051(4) -0.002(4) 0.009(3) 0.003(4)
C41 0.083(6) 0.085(6) 0.069(5) 0.015(5) 0.017(5) 0.043(5)
C55 0.081(6) 0.043(4) 0.074(5) 0.015(4) 0.036(5) 0.017(4)
C16 0.075(6) 0.058(5) 0.081(6) -0.003(5) 0.033(5) 0.012(4)
C73 0.056(5) 0.132(8) 0.038(4) 0.016(5) 0.000(3) -0.029(5)
C15 0.053(5) 0.050(5) 0.108(7) -0.023(5) 0.024(5) -0.009(4)
C86 0.084(6) 0.078(6) 0.048(4) -0.005(4) 0.004(4) -0.026(5)
C56 0.080(6) 0.065(5) 0.064(5) 0.029(4) 0.035(4) 0.029(4)
C99 0.085(7) 0.076(7) 0.105(8) 0.003(6) 0.018(6) 0.023(5)
C17 0.074(6) 0.048(4) 0.075(5) -0.003(4) 0.012(4) 0.008(4)
O1 0.110(7) 0.206(10) 0.081(5) 0.028(6) 0.014(5) 0.061(7)
C90 0.081(6) 0.099(7) 0.066(5) 0.041(5) -0.018(5) -0.039(5)
C42 0.053(5) 0.115(8) 0.067(5) -0.011(5) -0.007(4) 0.021(5)
C45 0.059(5) 0.079(6) 0.077(6) 0.033(5) 0.007(4) 0.010(4)
C78 0.075(6) 0.085(7) 0.091(7) -0.018(5) 0.003(5) -0.019(5)
C75 0.115(9) 0.156(11) 0.058(6) -0.025(6) 0.018(6) -0.061(8)
C100 0.073(7) 0.134(10) 0.111(8) 0.034(8) 0.029(6) 0.035(7)
C96 0.093(9) 0.107(10) 0.140(11) -0.001(8) 0.001(8) -0.015(7)
C97 0.053(5) 0.098(8) 0.116(8) -0.051(7) 0.016(5) -0.003(5)
C77 0.077(6) 0.098(8) 0.116(8) -0.049(7) 0.032(6) -0.023(6)
C98 0.108(9) 0.089(8) 0.116(9) 0.032(7) 0.047(7) 0.013(6)
C93 0.178(14) 0.096(9) 0.093(8) 0.021(7) 0.030(9) -0.026(9)
C95 0.107(10) 0.107(11) 0.224(19) -0.008(12) -0.043(11) 0.015(9)
C74 0.051(6) 0.265(18) 0.072(6) 0.041(9) -0.017(5) -0.014(8)
C91 0.091(9) 0.136(12) 0.126(10) -0.040(9) 0.005(7) -0.010(8)
C94 0.37(3) 0.100(11) 0.066(7) 0.016(7) 0.041(12) 0.100(15)
C92 0.159(14) 0.123(12) 0.178(15) -0.005(12) 0.087(12) -0.001(11)

loop_
_atom_type_symbol
_atom_type_description
_atom_type_scat_dispersion_real
_atom_type_scat_dispersion_imag
_atom_type_scat_source
C C 0.0033 0.0016 'International Tables Vol C Tables 4.2.6.8 and 6.1.1.4'
H H 0.0000 0.0000 'International Tables Vol C Tables 4.2.6.8 and 6.1.1.4'
Au Au -2.0133 8.8022 'International Tables Vol C Tables 4.2.6.8 and 6.1.1.4'
Cl Cl 0.1484 0.1585 'International Tables Vol C Tables 4.2.6.8 and 6.1.1.4'
F F 0.0171 0.0103 'International Tables Vol C Tables 4.2.6.8 and 6.1.1.4'
N N 0.0061 0.0033 'International Tables Vol C Tables 4.2.6.8 and 6.1.1.4'
O O 0.0106 0.0060 'International Tables Vol C Tables 4.2.6.8 and 6.1.1.4'
Sb Sb -0.5866 1.5461 'International Tables Vol C Tables 4.2.6.8 and 6.1.1.4'

loop_
_geom_angle_atom_site_label_1
_geom_angle_atom_site_label_2
_geom_angle_atom_site_label_3
_geom_angle
_geom_angle_site_symmetry_1
_geom_angle_site_symmetry_3
_geom_angle_publ_flag
C19 Au1 N1 173.9(2) . . ?
C64 Au2 N4 172.9(2) . . ?
F13 Sb2 F12 89.38(19) . . ?
F13 Sb2 F14 91.01(19) . . ?
F13 Sb2 F15 177.92(19) . . ?
F13 Sb2 F16 90.8(2) . . ?
F13 Sb2 F11 90.4(2) . . ?
F14 Sb2 F12 179.4(2) . . ?
F14 Sb2 F15 91.0(2) . . ?
F14 Sb2 F16 90.0(2) . . ?
F14 Sb2 F11 91.2(2) . . ?
F15 Sb2 F12 88.6(2) . . ?
F16 Sb2 F12 89.5(2) . . ?
F16 Sb2 F15 89.6(2) . . ?
F16 Sb2 F11 178.2(2) . . ?
F11 Sb2 F12 89.20(19) . . ?
F11 Sb2 F15 89.1(2) . . ?
F10 Sb1 F8 89.7(2) . . ?
F10 Sb1 F5 178.6(2) . . ?
F10 Sb1 F7 90.4(2) . . ?
F10 Sb1 F6 91.3(2) . . ?
F8 Sb1 F5 89.2(2) . . ?
F8 Sb1 F7 89.2(2) . . ?
F8 Sb1 F6 178.2(3) . . ?
F7 Sb1 F5 88.6(2) . . ?
F9 Sb1 F10 91.1(2) . . ?
F9 Sb1 F8 91.1(3) . . ?
F9 Sb1 F5 89.9(2) . . ?
F9 Sb1 F7 178.5(2) . . ?
F9 Sb1 F6 90.4(3) . . ?
F6 Sb1 F5 89.7(2) . . ?
F6 Sb1 F7 89.3(2) . . ?
C19 N3 C21 112.7(5) . . ?
C19 N3 C34 122.5(5) . . ?
C34 N3 C21 124.8(5) . . ?
C22 N2 C20 121.5(4) . . ?
C19 N2 C22 125.8(5) . . ?
C19 N2 C20 112.6(5) . . ?
C64 N5 C67 122.5(5) . . ?
C64 N5 C65 113.3(5) . . ?
C67 N5 C65 124.2(5) . . ?
C64 N6 C66 112.0(5) . . ?
C64 N6 C79 126.2(5) . . ?
C79 N6 C66 121.2(5) . . ?
C50 N4 Au2 117.3(4) . . ?
C46 N4 Au2 124.1(4) . . ?
C46 N4 C50 118.5(5) . . ?
C1 N1 Au1 118.8(4) . . ?
C5 N1 Au1 123.5(4) . . ?
C5 N1 C1 117.6(6) . . ?
C23 C22 N2 118.5(5) . . ?
C23 C22 C27 123.2(5) . . ?
C27 C22 N2 118.2(5) . . ?
C26 C25 H25 120.0 . . ?
C24 C25 H25 120.0 . . ?
C24 C25 C26 120.0(6) . . ?
C22 C23 C24 116.8(6) . . ?
C22 C23 C28 122.5(5) . . ?
C24 C23 C28 120.7(6) . . ?
C22 C27 C26 117.2(5) . . ?
C22 C27 C31 123.3(5) . . ?
C26 C27 C31 119.6(6) . . ?
N3 C19 Au1 120.0(4) . . ?
N2 C19 Au1 130.4(4) . . ?
N2 C19 N3 109.6(5) . . ?
C11 C10 Cl2 120.1(5) . . ?
C9 C10 Cl2 119.1(6) . . ?
C9 C10 C11 120.8(6) . . ?
C25 C26 C27 121.2(6) . . ?
C25 C26 H26 119.4 . . ?
C27 C26 H26 119.4 . . ?
C59 C60 H60 120.6 . . ?
C61 C60 H60 120.6 . . ?
C61 C60 C59 118.8(6) . . ?
C60 C59 Cl10 118.0(5) . . ?
C60 C59 C58 121.7(6) . . ?
C58 C59 Cl10 120.1(5) . . ?
N3 C21 H21A 111.4 . . ?
N3 C21 H21B 111.4 . . ?
N3 C21 C20 102.0(5) . . ?
H21A C21 H21B 109.2 . . ?
C20 C21 H21A 111.4 . . ?
C20 C21 H21B 111.4 . . ?
H32A C32 H32B 109.5 . . ?
H32A C32 H32C 109.5 . . ?
H32B C32 H32C 109.5 . . ?
C31 C32 H32A 109.5 . . ?
C31 C32 H32B 109.5 . . ?
C31 C32 H32C 109.5 . . ?
C60 C61 Cl11 119.4(5) . . ?
C60 C61 C62 122.0(6) . . ?
C62 C61 Cl11 118.5(5) . . ?
N5 C64 Au2 120.4(4) . . ?
N6 C64 Au2 129.4(4) . . ?
N6 C64 N5 110.1(5) . . ?
N6 C66 H66A 111.2 . . ?
N6 C66 H66B 111.2 . . ?
N6 C66 C65 102.8(5) . . ?
H66A C66 H66B 109.1 . . ?
C65 C66 H66A 111.2 . . ?
C65 C66 H66B 111.2 . . ?
C10 C11 H11 120.5 . . ?
C12 C11 C10 118.9(7) . . ?
C12 C11 H11 120.5 . . ?
C35 C34 N3 118.7(5) . . ?
C35 C34 C39 122.8(6) . . ?
C39 C34 N3 118.3(5) . . ?
C34 C35 C36 117.5(6) . . ?
C34 C35 C40 122.2(5) . . ?
C36 C35 C40 120.3(6) . . ?
C61 C62 H62 121.1 . . ?
C63 C62 C61 117.9(6) . . ?
C63 C62 H62 121.1 . . ?
C72 C67 N5 118.4(6) . . ?
C72 C67 C68 123.1(6) . . ?
C68 C67 N5 118.4(6) . . ?
C10 C9 H9 120.5 . . ?
C10 C9 C8 118.9(7) . . ?
C8 C9 H9 120.5 . . ?
C83 C82 H82 119.8 . . ?
C81 C82 H82 119.8 . . ?
C81 C82 C83 120.4(6) . . ?
N5 C65 C66 101.3(5) . . ?
N5 C65 H65A 111.5 . . ?
N5 C65 H65B 111.5 . . ?
C66 C65 H65A 111.5 . . ?
C66 C65 H65B 111.5 . . ?
H65A C65 H65B 109.3 . . ?
C59 C58 C51 122.1(6) . . ?
C63 C58 C59 115.9(6) . . ?
C63 C58 C51 122.0(6) . . ?
C82 C83 H83 119.2 . . ?
C82 C83 C84 121.5(7) . . ?
C84 C83 H83 119.2 . . ?
N2 C20 C21 102.9(5) . . ?
N2 C20 H20A 111.2 . . ?
N2 C20 H20B 111.2 . . ?
C21 C20 H20A 111.2 . . ?
C21 C20 H20B 111.2 . . ?
H20A C20 H20B 109.1 . . ?
F4 C49 C48 119.3(6) . . ?
F4 C49 C50 116.5(6) . . ?
C50 C49 C48 124.2(6) . . ?
C27 C31 C32 111.7(5) . . ?
C27 C31 H31 107.8 . . ?
C27 C31 C33 110.4(5) . . ?
C32 C31 H31 107.8 . . ?
C32 C31 C33 111.1(5) . . ?
C33 C31 H31 107.8 . . ?
C53 C52 C51 122.6(6) . . ?
C57 C52 C51 121.3(6) . . ?
C57 C52 C53 116.1(6) . . ?
C36 C37 H37 119.9 . . ?
C36 C37 C38 120.3(6) . . ?
C38 C37 H37 119.9 . . ?
C34 C39 C38 117.5(6) . . ?
C34 C39 C43 122.3(6) . . ?
C38 C39 C43 120.1(6) . . ?
C82 C81 H81 119.5 . . ?
C82 C81 C80 121.0(7) . . ?
C80 C81 H81 119.5 . . ?
C25 C24 C23 121.6(6) . . ?
C25 C24 H24 119.2 . . ?
C23 C24 H24 119.2 . . ?
C81 C80 C85 121.7(6) . . ?
C79 C80 C81 116.4(6) . . ?
C79 C80 C85 121.9(5) . . ?
C80 C79 N6 117.8(5) . . ?
C84 C79 N6 118.4(5) . . ?
C84 C79 C80 123.7(6) . . ?
C35 C36 H36 119.6 . . ?
C37 C36 C35 120.8(7) . . ?
C37 C36 H36 119.6 . . ?
C69 C70 H70 119.9 . . ?
C71 C70 H70 119.9 . . ?
C71 C70 C69 120.2(7) . . ?
C83 C84 C79 116.9(6) . . ?
C83 C84 C88 120.1(6) . . ?
C79 C84 C88 122.9(6) . . ?
C62 C63 Cl12 117.4(5) . . ?
C62 C63 C58 123.6(6) . . ?
C58 C63 Cl12 118.9(5) . . ?
C70 C69 H69 119.2 . . ?
C70 C69 C68 121.6(8) . . ?
C68 C69 H69 119.2 . . ?
F1 C2 C1 117.6(6) . . ?
F1 C2 C3 119.1(6) . . ?
C1 C2 C3 123.3(6) . . ?
C67 C72 C76 121.8(6) . . ?
C71 C72 C67 116.7(7) . . ?
C71 C72 C76 121.5(7) . . ?
C49 C48 C51 123.8(6) . . ?
C47 C48 C49 111.7(6) . . ?
C47 C48 C51 124.5(6) . . ?
N1 C1 H1 119.5 . . ?
C2 C1 N1 121.1(6) . . ?
C2 C1 H1 119.5 . . ?
C37 C38 C39 121.0(7) . . ?
C37 C38 H38 119.5 . . ?
C39 C38 H38 119.5 . . ?
C9 C8 Cl1 117.3(6) . . ?
C9 C8 C7 123.0(6) . . ?
C7 C8 Cl1 119.6(5) . . ?
C31 C33 H33A 109.5 . . ?
C31 C33 H33B 109.5 . . ?
C31 C33 H33C 109.5 . . ?
H33A C33 H33B 109.5 . . ?
H33A C33 H33C 109.5 . . ?
H33B C33 H33C 109.5 . . ?
C52 C51 C58 119.2(6) . . ?
C48 C51 C58 119.7(6) . . ?
C48 C51 C52 121.0(6) . . ?
C14 C13 C6 124.4(7) . . ?
C14 C13 C18 115.9(7) . . ?
C18 C13 C6 119.7(7) . . ?
H89A C89 H89B 109.5 . . ?
H89A C89 H89C 109.5 . . ?
H89B C89 H89C 109.5 . . ?
C88 C89 H89A 109.5 . . ?
C88 C89 H89B 109.5 . . ?
C88 C89 H89C 109.5 . . ?
N4 C50 C49 120.8(6) . . ?
N4 C50 H50 119.6 . . ?
C49 C50 H50 119.6 . . ?
C67 C68 C73 121.7(6) . . ?
C69 C68 C67 116.5(7) . . ?
C69 C68 C73 121.8(7) . . ?
F2 C4 C5 115.1(6) . . ?
F2 C4 C3 121.6(6) . . ?
C5 C4 C3 123.2(6) . . ?
C52 C53 Cl7 119.6(6) . . ?
C54 C53 Cl7 117.7(6) . . ?
C54 C53 C52 122.6(7) . . ?
C11 C12 Cl3 117.3(5) . . ?
C11 C12 C7 122.2(7) . . ?
C7 C12 Cl3 120.4(6) . . ?
C8 C7 C12 115.9(6) . . ?
C8 C7 C6 121.7(6) . . ?
C12 C7 C6 122.3(6) . . ?
C13 C6 C7 123.0(6) . . ?
C13 C6 C3 118.7(6) . . ?
C3 C6 C7 118.2(6) . . ?
C39 C43 H43 107.2 . . ?
C39 C43 C45 110.9(7) . . ?
C44 C43 C39 113.5(6) . . ?
C44 C43 H43 107.2 . . ?
C44 C43 C45 110.5(6) . . ?
C45 C43 H43 107.2 . . ?
N1 C5 C4 122.2(6) . . ?
N1 C5 H5 118.9 . . ?
C4 C5 H5 118.9 . . ?
C80 C85 H85 107.4 . . ?
C80 C85 C86 109.7(6) . . ?
C87 C85 C80 113.4(6) . . ?
C87 C85 H85 107.4 . . ?
C87 C85 C86 111.2(6) . . ?
C86 C85 H85 107.4 . . ?
C35 C40 H40 107.3 . . ?
C35 C40 C41 112.2(6) . . ?
C35 C40 C42 110.3(7) . . ?
C41 C40 H40 107.3 . . ?
C41 C40 C42 112.1(7) . . ?
C42 C40 H40 107.3 . . ?
C53 C54 H54 121.3 . . ?
C55 C54 C53 117.5(7) . . ?
C55 C54 H54 121.3 . . ?
C52 C57 Cl9 120.7(6) . . ?
C56 C57 Cl9 116.9(7) . . ?
C56 C57 C52 122.2(8) . . ?
C23 C28 H28 107.6 . . ?
C23 C28 C29 112.4(6) . . ?
C29 C28 H28 107.6 . . ?
C30 C28 C23 110.4(6) . . ?
C30 C28 H28 107.6 . . ?
C30 C28 C29 111.0(6) . . ?
C28 C29 H29A 109.5 . . ?
C28 C29 H29B 109.5 . . ?
C28 C29 H29C 109.5 . . ?
H29A C29 H29B 109.5 . . ?
H29A C29 H29C 109.5 . . ?
H29B C29 H29C 109.5 . . ?
N4 C46 H46 119.6 . . ?
N4 C46 C47 120.7(6) . . ?
C47 C46 H46 119.6 . . ?
C72 C76 H76 107.8 . . ?
C72 C76 C77 111.1(8) . . ?
C78 C76 C72 112.3(7) . . ?
C78 C76 H76 107.8 . . ?
C78 C76 C77 110.0(7) . . ?
C77 C76 H76 107.8 . . ?
C84 C88 C89 111.2(6) . . ?
C84 C88 H88 107.2 . . ?
C84 C88 C90 113.0(7) . . ?
C89 C88 H88 107.2 . . ?
C90 C88 C89 110.8(6) . . ?
C90 C88 H88 107.2 . . ?
C13 C14 Cl4 119.0(7) . . ?
C13 C14 C15 122.9(8) . . ?
C15 C14 Cl4 118.0(6) . . ?
C43 C44 H44A 109.5 . . ?
C43 C44 H44B 109.5 . . ?
C43 C44 H44C 109.5 . . ?
H44A C44 H44B 109.5 . . ?
H44A C44 H44C 109.5 . . ?
H44B C44 H44C 109.5 . . ?
C28 C30 H30A 109.5 . . ?
C28 C30 H30B 109.5 . . ?
C28 C30 H30C 109.5 . . ?
H30A C30 H30B 109.5 . . ?
H30A C30 H30C 109.5 . . ?
H30B C30 H30C 109.5 . . ?
F3 C47 C48 119.7(6) . . ?
F3 C47 C46 116.2(6) . . ?
C48 C47 C46 124.0(6) . . ?
C70 C71 C72 121.8(8) . . ?
C70 C71 H71 119.1 . . ?
C72 C71 H71 119.1 . . ?
C2 C3 C6 123.5(6) . . ?
C4 C3 C2 112.6(6) . . ?
C4 C3 C6 123.9(6) . . ?
C13 C18 Cl6 120.2(6) . . ?
C17 C18 Cl6 118.2(7) . . ?
C17 C18 C13 121.5(9) . . ?
C85 C87 H87A 109.5 . . ?
C85 C87 H87B 109.5 . . ?
C85 C87 H87C 109.5 . . ?
H87A C87 H87B 109.5 . . ?
H87A C87 H87C 109.5 . . ?
H87B C87 H87C 109.5 . . ?
C40 C41 H41A 109.5 . . ?
C40 C41 H41B 109.5 . . ?
C40 C41 H41C 109.5 . . ?
H41A C41 H41B 109.5 . . ?
H41A C41 H41C 109.5 . . ?
H41B C41 H41C 109.5 . . ?
C54 C55 Cl8 118.5(7) . . ?
C54 C55 C56 122.5(7) . . ?
C56 C55 Cl8 119.1(7) . . ?
C15 C16 Cl5 116.9(7) . . ?
C15 C16 C17 124.9(8) . . ?
C17 C16 Cl5 118.2(8) . . ?
C68 C73 H73 107.8 . . ?
C68 C73 C75 111.1(7) . . ?
C68 C73 C74 110.8(9) . . ?
C75 C73 H73 107.8 . . ?
C74 C73 H73 107.8 . . ?
C74 C73 C75 111.3(8) . . ?
C14 C15 H15 121.8 . . ?
C16 C15 C14 116.3(8) . . ?
C16 C15 H15 121.8 . . ?
C85 C86 H86A 109.5 . . ?
C85 C86 H86B 109.5 . . ?
C85 C86 H86C 109.5 . . ?
H86A C86 H86B 109.5 . . ?
H86A C86 H86C 109.5 . . ?
H86B C86 H86C 109.5 . . ?
C57 C56 C55 119.1(8) . . ?
C57 C56 H56 120.5 . . ?
C55 C56 H56 120.5 . . ?
H99A C99 H99B 109.3 . . ?
C100 C99 H99A 111.5 . . ?
C100 C99 H99B 111.5 . . ?
C100 C99 C98 101.4(8) . . ?
C98 C99 H99A 111.5 . . ?
C98 C99 H99B 111.5 . . ?
C18 C17 H17 120.8 . . ?
C16 C17 C18 118.4(9) . . ?
C16 C17 H17 120.8 . . ?
C97 O1 C100 110.3(8) . . ?
C88 C90 H90A 109.5 . . ?
C88 C90 H90B 109.5 . . ?
C88 C90 H90C 109.5 . . ?
H90A C90 H90B 109.5 . . ?
H90A C90 H90C 109.5 . . ?
H90B C90 H90C 109.5 . . ?
C40 C42 H42A 109.5 . . ?
C40 C42 H42B 109.5 . . ?
C40 C42 H42C 109.5 . . ?
H42A C42 H42B 109.5 . . ?
H42A C42 H42C 109.5 . . ?
H42B C42 H42C 109.5 . . ?
C43 C45 H45A 109.5 . . ?
C43 C45 H45B 109.5 . . ?
C43 C45 H45C 109.5 . . ?
H45A C45 H45B 109.5 . . ?
H45A C45 H45C 109.5 . . ?
H45B C45 H45C 109.5 . . ?
C76 C78 H78A 109.5 . . ?
C76 C78 H78B 109.5 . . ?
C76 C78 H78C 109.5 . . ?
H78A C78 H78B 109.5 . . ?
H78A C78 H78C 109.5 . . ?
H78B C78 H78C 109.5 . . ?
C73 C75 H75A 109.5 . . ?
C73 C75 H75B 109.5 . . ?
C73 C75 H75C 109.5 . . ?
H75A C75 H75B 109.5 . . ?
H75A C75 H75C 109.5 . . ?
H75B C75 H75C 109.5 . . ?
C107 O2 C110 107.3(10) . . ?
C99 C100 H10M 110.2 . . ?
C99 C100 H10N 110.2 . . ?
O1 C100 C99 107.6(10) . . ?
O1 C100 H10M 110.2 . . ?
O1 C100 H10N 110.2 . . ?
H10M C100 H10N 108.5 . . ?
H96A C96 H96B 108.3 . . ?
C95 C96 H96A 109.9 . . ?
C95 C96 H96B 109.9 . . ?
C91 C96 H96A 109.9 . . ?
C91 C96 H96B 109.9 . . ?
C91 C96 C95 108.8(12) . . ?
O1 C97 H97A 110.2 . . ?
O1 C97 H97B 110.2 . . ?
O1 C97 C98 107.5(8) . . ?
H97A C97 H97B 108.5 . . ?
C98 C97 H97A 110.2 . . ?
C98 C97 H97B 110.2 . . ?
C76 C77 H77A 109.5 . . ?
C76 C77 H77B 109.5 . . ?
C76 C77 H77C 109.5 . . ?
H77A C77 H77B 109.5 . . ?
H77A C77 H77C 109.5 . . ?
H77B C77 H77C 109.5 . . ?
C99 C98 H98A 111.5 . . ?
C99 C98 H98B 111.5 . . ?
C97 C98 C99 101.6(9) . . ?
C97 C98 H98A 111.5 . . ?
C97 C98 H98B 111.5 . . ?
H98A C98 H98B 109.3 . . ?
H10O C109 H10P 108.6 . . ?
C110 C109 H10O 110.4 . . ?
C110 C109 H10P 110.4 . . ?
C110 C109 C108 106.5(14) . . ?
C108 C109 H10O 110.4 . . ?
C108 C109 H10P 110.4 . . ?
H93A C93 H93B 108.0 . . ?
C94 C93 H93A 109.4 . . ?
C94 C93 H93B 109.4 . . ?
C92 C93 H93A 109.4 . . ?
C92 C93 H93B 109.4 . . ?
C92 C93 C94 111.3(11) . . ?
C96 C95 H95A 107.3 . . ?
C96 C95 H95B 107.3 . . ?
C96 C95 C94 120.1(12) . . ?
H95A C95 H95B 106.9 . . ?
C94 C95 H95A 107.3 . . ?
C94 C95 H95B 107.3 . . ?
C73 C74 H74A 109.5 . . ?
C73 C74 H74B 109.5 . . ?
C73 C74 H74C 109.5 . . ?
H74A C74 H74B 109.5 . . ?
H74A C74 H74C 109.5 . . ?
H74B C74 H74C 109.5 . . ?
C96 C91 H91A 108.3 . . ?
C96 C91 H91B 108.3 . . ?
H91A C91 H91B 107.4 . . ?
C92 C91 C96 115.9(13) . . ?
C92 C91 H91A 108.3 . . ?
C92 C91 H91B 108.3 . . ?
H10A C101 H10B 106.5 . . ?
C102 C101 H10A 106.5 . . ?
C102 C101 H10B 106.5 . . ?
C106 C101 H10A 106.5 . . ?
C106 C101 H10B 106.5 . . ?
C106 C101 C102 123.3(19) . . ?
H10C C104 H10D 106.7 . . ?
C103 C104 H10C 106.9 . . ?
C103 C104 H10D 106.9 . . ?
C105 C104 H10C 106.9 . . ?
C105 C104 H10D 106.9 . . ?
C105 C104 C103 122(2) . . ?
C93 C94 H94A 110.4 . . ?
C93 C94 H94B 110.4 . . ?
C95 C94 C93 106.5(11) . . ?
C95 C94 H94A 110.4 . . ?
C95 C94 H94B 110.4 . . ?
H94A C94 H94B 108.6 . . ?
C104 C103 H10E 108.8 . . ?
C104 C103 H10F 108.8 . . ?
C104 C103 C102 113.9(18) . . ?
H10E C103 H10F 107.7 . . ?
C102 C103 H10E 108.8 . . ?
C102 C103 H10F 108.8 . . ?
C93 C92 H92A 109.6 . . ?
C93 C92 H92B 109.6 . . ?
C91 C92 C93 110.2(16) . . ?
C91 C92 H92A 109.6 . . ?
C91 C92 H92B 109.6 . . ?
H92A C92 H92B 108.1 . . ?
O2 C110 H11A 110.2 . . ?
O2 C110 H11B 110.2 . . ?
C109 C110 O2 107.4(12) . . ?
C109 C110 H11A 110.2 . . ?
C109 C110 H11B 110.2 . . ?
H11A C110 H11B 108.5 . . ?
C101 C102 C103 111.2(18) . . ?
C101 C102 H10G 109.4 . . ?
C101 C102 H10H 109.4 . . ?
C103 C102 H10G 109.4 . . ?
C103 C102 H10H 109.4 . . ?
H10G C102 H10H 108.0 . . ?
O2 C107 H10Q 110.4 . . ?
O2 C107 H10R 110.4 . . ?
O2 C107 C108 106.7(12) . . ?
H10Q C107 H10R 108.6 . . ?
C108 C107 H10Q 110.4 . . ?
C108 C107 H10R 110.4 . . ?
C104 C105 H10I 106.6 . . ?
C104 C105 H10J 106.6 . . ?
H10I C105 H10J 106.5 . . ?
C106 C105 C104 123(2) . . ?
C106 C105 H10I 106.6 . . ?
C106 C105 H10J 106.6 . . ?
C101 C106 H10K 107.7 . . ?
C101 C106 H10L 107.7 . . ?
C105 C106 C101 119(2) . . ?
C105 C106 H10K 107.7 . . ?
C105 C106 H10L 107.7 . . ?
H10K C106 H10L 107.1 . . ?
C109 C108 H10S 112.3 . . ?
C109 C108 H10T 112.3 . . ?
C107 C108 C109 97.2(12) . . ?
C107 C108 H10S 112.3 . . ?
C107 C108 H10T 112.3 . . ?
H10S C108 H10T 109.9 . . ?
C1C O2A C111 98.4(17) . . ?
O2A C111 H11C 109.7 . . ?
O2A C111 H11D 109.7 . . ?
H11C C111 H11D 108.2 . . ?
C1A C111 O2A 109.7(17) . . ?
C1A C111 H11C 109.7 . . ?
C1A C111 H11D 109.7 . . ?
C111 C1A H1AA 108.6 . . ?
C111 C1A H1AB 108.6 . . ?
C111 C1A C1B 114.5(18) . . ?
H1AA C1A H1AB 107.6 . . ?
C1B C1A H1AA 108.6 . . ?
C1B C1A H1AB 108.6 . . ?
C1A C1B H1BA 111.3 . . ?
C1A C1B H1BB 111.3 . . ?
C1A C1B C1C 102(2) . . ?
H1BA C1B H1BB 109.2 . . ?
C1C C1B H1BA 111.3 . . ?
C1C C1B H1BB 111.3 . . ?
O2A C1C C1B 109.5(19) . . ?
O2A C1C H1CA 109.8 . . ?
O2A C1C H1CB 109.8 . . ?
C1B C1C H1CA 109.8 . . ?
C1B C1C H1CB 109.8 . . ?
H1CA C1C H1CB 108.2 . . ?

loop_
_geom_bond_atom_site_label_1
_geom_bond_atom_site_label_2
_geom_bond_distance
_geom_bond_site_symmetry_2
_geom_bond_publ_flag
Au1 N1 2.054(5) . ?
Au1 C19 1.982(6) . ?
Au2 N4 2.063(5) . ?
Au2 C64 1.988(6) . ?
Sb2 F12 1.882(4) . ?
Sb2 F13 1.862(4) . ?
Sb2 F14 1.863(4) . ?
Sb2 F15 1.874(4) . ?
Sb2 F16 1.865(4) . ?
Sb2 F11 1.867(4) . ?
Sb1 F10 1.856(4) . ?
Sb1 F8 1.858(5) . ?
Sb1 F5 1.876(4) . ?
Sb1 F7 1.870(4) . ?
Sb1 F9 1.849(5) . ?
Sb1 F6 1.868(5) . ?
Cl11 C61 1.733(6) . ?
Cl10 C59 1.723(7) . ?
Cl2 C10 1.733(7) . ?
Cl1 C8 1.740(7) . ?
Cl12 C63 1.735(6) . ?
Cl3 C12 1.736(7) . ?
Cl9 C57 1.731(8) . ?
Cl7 C53 1.723(8) . ?
Cl6 C18 1.705(10) . ?
Cl4 C14 1.730(9) . ?
Cl8 C55 1.733(8) . ?
Cl5 C16 1.763(9) . ?
F4 C49 1.350(7) . ?
F3 C47 1.341(7) . ?
F1 C2 1.334(7) . ?
F2 C4 1.326(7) . ?
N3 C19 1.344(7) . ?
N3 C21 1.468(7) . ?
N3 C34 1.444(7) . ?
N2 C22 1.444(7) . ?
N2 C19 1.314(7) . ?
N2 C20 1.474(7) . ?
N5 C64 1.323(7) . ?
N5 C67 1.448(7) . ?
N5 C65 1.484(7) . ?
N6 C64 1.319(8) . ?
N6 C66 1.489(8) . ?
N6 C79 1.438(7) . ?
N4 C50 1.351(8) . ?
N4 C46 1.327(8) . ?
N1 C1 1.364(8) . ?
N1 C5 1.334(8) . ?
C22 C23 1.388(8) . ?
C22 C27 1.389(8) . ?
C25 H25 0.9500 . ?
C25 C26 1.372(9) . ?
C25 C24 1.370(9) . ?
C23 C24 1.400(9) . ?
C23 C28 1.526(9) . ?
C27 C26 1.400(8) . ?
C27 C31 1.523(8) . ?
C10 C11 1.385(10) . ?
C10 C9 1.365(9) . ?
C26 H26 0.9500 . ?
C60 H60 0.9500 . ?
C60 C59 1.386(9) . ?
C60 C61 1.378(9) . ?
C59 C58 1.415(9) . ?
C21 H21A 0.9900 . ?
C21 H21B 0.9900 . ?
C21 C20 1.535(8) . ?
C32 H32A 0.9800 . ?
C32 H32B 0.9800 . ?
C32 H32C 0.9800 . ?
C32 C31 1.527(9) . ?
C61 C62 1.383(9) . ?
C66 H66A 0.9900 . ?
C66 H66B 0.9900 . ?
C66 C65 1.540(8) . ?
C11 H11 0.9500 . ?
C11 C12 1.373(10) . ?
C34 C35 1.382(8) . ?
C34 C39 1.395(9) . ?
C35 C36 1.413(9) . ?
C35 C40 1.507(9) . ?
C62 H62 0.9500 . ?
C62 C63 1.372(9) . ?
C67 C72 1.398(9) . ?
C67 C68 1.400(9) . ?
C9 H9 0.9500 . ?
C9 C8 1.372(9) . ?
C82 H82 0.9500 . ?
C82 C83 1.379(10) . ?
C82 C81 1.376(10) . ?
C65 H65A 0.9900 . ?
C65 H65B 0.9900 . ?
C58 C63 1.399(9) . ?
C58 C51 1.469(9) . ?
C83 H83 0.9500 . ?
C83 C84 1.384(9) . ?
C20 H20A 0.9900 . ?
C20 H20B 0.9900 . ?
C49 C48 1.400(9) . ?
C49 C50 1.361(9) . ?
C31 H31 1.0000 . ?
C31 C33 1.532(9) . ?
C52 C51 1.466(9) . ?
C52 C53 1.407(10) . ?
C52 C57 1.405(10) . ?
C37 H37 0.9500 . ?
C37 C36 1.374(10) . ?
C37 C38 1.377(10) . ?
C39 C38 1.399(9) . ?
C39 C43 1.519(10) . ?
C81 H81 0.9500 . ?
C81 C80 1.405(9) . ?
C24 H24 0.9500 . ?
C80 C79 1.399(9) . ?
C80 C85 1.520(9) . ?
C79 C84 1.397(9) . ?
C36 H36 0.9500 . ?
C70 H70 0.9500 . ?
C70 C69 1.372(12) . ?
C70 C71 1.367(12) . ?
C84 C88 1.502(9) . ?
C69 H69 0.9500 . ?
C69 C68 1.396(10) . ?
C2 C1 1.363(9) . ?
C2 C3 1.410(9) . ?
C72 C76 1.526(10) . ?
C72 C71 1.393(10) . ?
C48 C51 1.444(9) . ?
C48 C47 1.384(9) . ?
C1 H1 0.9500 . ?
C38 H38 0.9500 . ?
C8 C7 1.385(10) . ?
C33 H33A 0.9800 . ?
C33 H33B 0.9800 . ?
C33 H33C 0.9800 . ?
C13 C6 1.452(10) . ?
C13 C14 1.390(10) . ?
C13 C18 1.440(11) . ?
C89 H89A 0.9800 . ?
C89 H89B 0.9800 . ?
C89 H89C 0.9800 . ?
C89 C88 1.535(11) . ?
C50 H50 0.9500 . ?
C68 C73 1.504(11) . ?
C4 C5 1.367(9) . ?
C4 C3 1.392(9) . ?
C53 C54 1.394(10) . ?
C12 C7 1.398(9) . ?
C7 C6 1.483(9) . ?
C6 C3 1.456(9) . ?
C43 H43 1.0000 . ?
C43 C44 1.509(11) . ?
C43 C45 1.535(11) . ?
C5 H5 0.9500 . ?
C85 H85 1.0000 . ?
C85 C87 1.509(10) . ?
C85 C86 1.529(11) . ?
C40 H40 1.0000 . ?
C40 C41 1.519(11) . ?
C40 C42 1.529(11) . ?
C54 H54 0.9500 . ?
C54 C55 1.374(12) . ?
C57 C56 1.370(10) . ?
C28 H28 1.0000 . ?
C28 C29 1.530(9) . ?
C28 C30 1.517(11) . ?
C29 H29A 0.9800 . ?
C29 H29B 0.9800 . ?
C29 H29C 0.9800 . ?
C46 H46 0.9500 . ?
C46 C47 1.386(9) . ?
C76 H76 1.0000 . ?
C76 C78 1.517(12) . ?
C76 C77 1.528(12) . ?
C88 H88 1.0000 . ?
C88 C90 1.519(11) . ?
C14 C15 1.425(12) . ?
C44 H44A 0.9800 . ?
C44 H44B 0.9800 . ?
C44 H44C 0.9800 . ?
C30 H30A 0.9800 . ?
C30 H30B 0.9800 . ?
C30 H30C 0.9800 . ?
C71 H71 0.9500 . ?
C18 C17 1.383(11) . ?
C87 H87A 0.9800 . ?
C87 H87B 0.9800 . ?
C87 H87C 0.9800 . ?
C41 H41A 0.9800 . ?
C41 H41B 0.9800 . ?
C41 H41C 0.9800 . ?
C55 C56 1.375(12) . ?
C16 C15 1.356(13) . ?
C16 C17 1.361(12) . ?
C73 H73 1.0000 . ?
C73 C75 1.522(14) . ?
C73 C74 1.522(13) . ?
C15 H15 0.9500 . ?
C86 H86A 0.9800 . ?
C86 H86B 0.9800 . ?
C86 H86C 0.9800 . ?
C56 H56 0.9500 . ?
C99 H99A 0.9900 . ?
C99 H99B 0.9900 . ?
C99 C100 1.470(14) . ?
C99 C98 1.514(13) . ?
C17 H17 0.9500 . ?
O1 C100 1.382(12) . ?
O1 C97 1.370(13) . ?
C90 H90A 0.9800 . ?
C90 H90B 0.9800 . ?
C90 H90C 0.9800 . ?
C42 H42A 0.9800 . ?
C42 H42B 0.9800 . ?
C42 H42C 0.9800 . ?
C45 H45A 0.9800 . ?
C45 H45B 0.9800 . ?
C45 H45C 0.9800 . ?
C78 H78A 0.9800 . ?
C78 H78B 0.9800 . ?
C78 H78C 0.9800 . ?
C75 H75A 0.9800 . ?
C75 H75B 0.9800 . ?
C75 H75C 0.9800 . ?
O2 C110 1.481(16) . ?
O2 C107 1.420(17) . ?
C100 H10M 0.9900 . ?
C100 H10N 0.9900 . ?
C96 H96A 0.9900 . ?
C96 H96B 0.9900 . ?
C96 C95 1.460(18) . ?
C96 C91 1.459(16) . ?
C97 H97A 0.9900 . ?
C97 H97B 0.9900 . ?
C97 C98 1.506(15) . ?
C77 H77A 0.9800 . ?
C77 H77B 0.9800 . ?
C77 H77C 0.9800 . ?
C98 H98A 0.9900 . ?
C98 H98B 0.9900 . ?
C109 H10O 0.9900 . ?
C109 H10P 0.9900 . ?
C109 C110 1.39(2) . ?
C109 C108 1.56(2) . ?
C93 H93A 0.9900 . ?
C93 H93B 0.9900 . ?
C93 C94 1.54(2) . ?
C93 C92 1.458(18) . ?
C95 H95A 0.9900 . ?
C95 H95B 0.9900 . ?
C95 C94 1.49(2) . ?
C74 H74A 0.9800 . ?
C74 H74B 0.9800 . ?
C74 H74C 0.9800 . ?
C91 H91A 0.9900 . ?
C91 H91B 0.9900 . ?
C91 C92 1.391(17) . ?
C101 H10A 0.9900 . ?
C101 H10B 0.9900 . ?
C101 C102 1.40(2) . ?
C101 C106 1.39(2) . ?
C104 H10C 0.9900 . ?
C104 H10D 0.9900 . ?
C104 C103 1.46(2) . ?
C104 C105 1.33(2) . ?
C94 H94A 0.9900 . ?
C94 H94B 0.9900 . ?
C103 H10E 0.9900 . ?
C103 H10F 0.9900 . ?
C103 C102 1.56(2) . ?
C92 H92A 0.9900 . ?
C92 H92B 0.9900 . ?
C110 H11A 0.9900 . ?
C110 H11B 0.9900 . ?
C102 H10G 0.9900 . ?
C102 H10H 0.9900 . ?
C107 H10Q 0.9900 . ?
C107 H10R 0.9900 . ?
C107 C108 1.53(2) . ?
C105 H10I 0.9900 . ?
C105 H10J 0.9900 . ?
C105 C106 1.29(2) . ?
C106 H10K 0.9900 . ?
C106 H10L 0.9900 . ?
C108 H10S 0.9900 . ?
C108 H10T 0.9900 . ?
O2A C111 1.54(2) . ?
O2A C1C 1.47(3) . ?
C111 H11C 0.9900 . ?
C111 H11D 0.9900 . ?
C111 C1A 1.34(2) . ?
C1A H1AA 0.9900 . ?
C1A H1AB 0.9900 . ?
C1A C1B 1.38(3) . ?
C1B H1BA 0.9900 . ?
C1B H1BB 0.9900 . ?
C1B C1C 1.55(3) . ?
C1C H1CA 0.9900 . ?
C1C H1CB 0.9900 . ?

loop_
_geom_torsion_atom_site_label_1
_geom_torsion_atom_site_label_2
_geom_torsion_atom_site_label_3
_geom_torsion_atom_site_label_4
_geom_torsion
_geom_torsion_site_symmetry_1
_geom_torsion_site_symmetry_2
_geom_torsion_site_symmetry_3
_geom_torsion_site_symmetry_4
_geom_torsion_publ_flag
Au1 N1 C1 C2 -178.9(5) . . . . ?
Au1 N1 C5 C4 177.7(5) . . . . ?
Au2 N4 C50 C49 177.3(5) . . . . ?
Au2 N4 C46 C47 -178.8(5) . . . . ?
Cl11 C61 C62 C63 179.9(5) . . . . ?
Cl10 C59 C58 C63 -176.1(5) . . . . ?
Cl10 C59 C58 C51 2.9(9) . . . . ?
Cl2 C10 C11 C12 178.6(6) . . . . ?
Cl2 C10 C9 C8 -179.9(5) . . . . ?
Cl1 C8 C7 C12 172.6(5) . . . . ?
Cl1 C8 C7 C6 -9.2(10) . . . . ?
Cl3 C12 C7 C8 179.5(5) . . . . ?
Cl3 C12 C7 C6 1.3(10) . . . . ?
Cl9 C57 C56 C55 173.5(6) . . . . ?
Cl7 C53 C54 C55 175.6(6) . . . . ?
Cl6 C18 C17 C16 -173.9(6) . . . . ?
Cl4 C14 C15 C16 -176.3(6) . . . . ?
Cl8 C55 C56 C57 179.0(6) . . . . ?
Cl5 C16 C15 C14 179.6(6) . . . . ?
Cl5 C16 C17 C18 178.9(6) . . . . ?
F4 C49 C48 C51 4.0(10) . . . . ?
F4 C49 C48 C47 -177.5(6) . . . . ?
F4 C49 C50 N4 178.6(6) . . . . ?
F1 C2 C1 N1 -178.2(6) . . . . ?
F1 C2 C3 C4 178.6(6) . . . . ?
F1 C2 C3 C6 1.0(10) . . . . ?
F2 C4 C5 N1 -176.7(6) . . . . ?
F2 C4 C3 C2 177.3(6) . . . . ?
F2 C4 C3 C6 -5.1(11) . . . . ?
N3 C21 C20 N2 4.2(6) . . . . ?
N3 C34 C35 C36 -172.6(6) . . . . ?
N3 C34 C35 C40 6.7(9) . . . . ?
N3 C34 C39 C38 172.7(6) . . . . ?
N3 C34 C39 C43 -5.8(9) . . . . ?
N2 C22 C23 C24 -179.5(6) . . . . ?
N2 C22 C23 C28 -0.2(9) . . . . ?
N2 C22 C27 C26 -178.6(5) . . . . ?
N2 C22 C27 C31 3.1(9) . . . . ?
N5 C67 C72 C76 5.8(10) . . . . ?
N5 C67 C72 C71 -171.5(6) . . . . ?
N5 C67 C68 C69 171.2(6) . . . . ?
N5 C67 C68 C73 -7.4(10) . . . . ?
N6 C66 C65 N5 -6.7(6) . . . . ?
N6 C79 C84 C83 179.3(6) . . . . ?
N6 C79 C84 C88 2.2(10) . . . . ?
N4 C46 C47 F3 179.1(6) . . . . ?
N4 C46 C47 C48 2.8(11) . . . . ?
C22 N2 C19 Au1 -1.7(8) . . . . ?
C22 N2 C19 N3 178.0(5) . . . . ?
C22 N2 C20 C21 -179.9(5) . . . . ?
C22 C23 C24 C25 -2.6(10) . . . . ?
C22 C23 C28 C29 128.8(7) . . . . ?
C22 C23 C28 C30 -106.7(7) . . . . ?
C22 C27 C26 C25 -1.3(9) . . . . ?
C22 C27 C31 C32 -119.2(6) . . . . ?
C22 C27 C31 C33 116.6(6) . . . . ?
C23 C22 C27 C26 0.8(9) . . . . ?
C23 C22 C27 C31 -177.5(6) . . . . ?
C27 C22 C23 C24 1.1(9) . . . . ?
C27 C22 C23 C28 -179.6(6) . . . . ?
C19 N3 C21 C20 -3.0(6) . . . . ?
C19 N3 C34 C35 89.4(7) . . . . ?
C19 N3 C34 C39 -85.6(7) . . . . ?
C19 N2 C22 C23 92.1(7) . . . . ?
C19 N2 C22 C27 -88.5(7) . . . . ?
C19 N2 C20 C21 -4.5(6) . . . . ?
C10 C11 C12 Cl3 -176.0(5) . . . . ?
C10 C11 C12 C7 0.9(11) . . . . ?
C10 C9 C8 Cl1 -174.9(5) . . . . ?
C10 C9 C8 C7 1.9(11) . . . . ?
C26 C25 C24 C23 2.3(11) . . . . ?
C26 C27 C31 C32 62.5(8) . . . . ?
C26 C27 C31 C33 -61.6(8) . . . . ?
C60 C59 C58 C63 0.3(9) . . . . ?
C60 C59 C58 C51 179.4(6) . . . . ?
C60 C61 C62 C63 -1.0(10) . . . . ?
C59 C60 C61 Cl11 -179.9(5) . . . . ?
C59 C60 C61 C62 1.0(10) . . . . ?
C59 C58 C63 Cl12 -176.5(5) . . . . ?
C59 C58 C63 C62 -0.3(10) . . . . ?
C59 C58 C51 C52 56.4(9) . . . . ?
C59 C58 C51 C48 -124.6(7) . . . . ?
C21 N3 C19 Au1 -179.9(4) . . . . ?
C21 N3 C19 N2 0.4(7) . . . . ?
C21 N3 C34 C35 -92.4(7) . . . . ?
C21 N3 C34 C39 92.6(7) . . . . ?
C61 C60 C59 Cl10 175.9(5) . . . . ?
C61 C60 C59 C58 -0.6(9) . . . . ?
C61 C62 C63 Cl12 176.9(5) . . . . ?
C61 C62 C63 C58 0.6(10) . . . . ?
C64 N5 C67 C72 88.2(7) . . . . ?
C64 N5 C67 C68 -87.7(8) . . . . ?
C64 N5 C65 C66 4.8(6) . . . . ?
C64 N6 C66 C65 7.4(6) . . . . ?
C64 N6 C79 C80 -100.5(7) . . . . ?
C64 N6 C79 C84 80.5(8) . . . . ?
C66 N6 C64 Au2 172.7(4) . . . . ?
C66 N6 C64 N5 -4.7(7) . . . . ?
C66 N6 C79 C80 89.6(7) . . . . ?
C66 N6 C79 C84 -89.5(7) . . . . ?
C11 C10 C9 C8 2.0(10) . . . . ?
C11 C12 C7 C8 2.7(11) . . . . ?
C11 C12 C7 C6 -175.4(7) . . . . ?
C34 N3 C19 Au1 -1.5(7) . . . . ?
C34 N3 C19 N2 178.8(5) . . . . ?
C34 N3 C21 C20 178.6(5) . . . . ?
C34 C35 C36 C37 0.3(10) . . . . ?
C34 C35 C40 C41 124.0(7) . . . . ?
C34 C35 C40 C42 -110.2(7) . . . . ?
C34 C39 C38 C37 -0.4(11) . . . . ?
C34 C39 C43 C44 -124.4(7) . . . . ?
C34 C39 C43 C45 110.6(7) . . . . ?
C35 C34 C39 C38 -2.1(10) . . . . ?
C35 C34 C39 C43 179.5(6) . . . . ?
C67 N5 C64 Au2 1.7(8) . . . . ?
C67 N5 C64 N6 179.3(5) . . . . ?
C67 N5 C65 C66 -174.8(5) . . . . ?
C67 C72 C76 C78 129.8(8) . . . . ?
C67 C72 C76 C77 -106.6(8) . . . . ?
C67 C72 C71 C70 -0.9(11) . . . . ?
C67 C68 C73 C75 -121.1(9) . . . . ?
C67 C68 C73 C74 114.6(8) . . . . ?
C9 C10 C11 C12 -3.3(11) . . . . ?
C9 C8 C7 C12 -4.2(11) . . . . ?
C9 C8 C7 C6 174.0(7) . . . . ?
C82 C83 C84 C79 -0.6(10) . . . . ?
C82 C83 C84 C88 176.6(7) . . . . ?
C82 C81 C80 C79 -0.4(10) . . . . ?
C82 C81 C80 C85 177.7(7) . . . . ?
C65 N5 C64 Au2 -178.0(4) . . . . ?
C65 N5 C64 N6 -0.4(7) . . . . ?
C65 N5 C67 C72 -92.2(7) . . . . ?
C65 N5 C67 C68 91.9(7) . . . . ?
C83 C82 C81 C80 0.1(11) . . . . ?
C83 C84 C88 C89 -61.7(9) . . . . ?
C83 C84 C88 C90 63.7(9) . . . . ?
C20 N2 C22 C23 -93.1(7) . . . . ?
C20 N2 C22 C27 86.3(7) . . . . ?
C20 N2 C19 Au1 -176.9(4) . . . . ?
C20 N2 C19 N3 2.7(7) . . . . ?
C49 C48 C51 C58 26.6(10) . . . . ?
C49 C48 C51 C52 -154.5(7) . . . . ?
C49 C48 C47 F3 -178.1(6) . . . . ?
C49 C48 C47 C46 -2.0(9) . . . . ?
C31 C27 C26 C25 177.1(6) . . . . ?
C52 C53 C54 C55 -2.0(11) . . . . ?
C52 C57 C56 C55 -1.0(12) . . . . ?
C39 C34 C35 C36 2.2(10) . . . . ?
C39 C34 C35 C40 -178.5(6) . . . . ?
C81 C82 C83 C84 0.4(11) . . . . ?
C81 C80 C79 N6 -178.8(6) . . . . ?
C81 C80 C79 C84 0.2(10) . . . . ?
C81 C80 C85 C87 41.4(10) . . . . ?
C81 C80 C85 C86 -83.6(8) . . . . ?
C24 C25 C26 C27 -0.2(10) . . . . ?
C24 C23 C28 C29 -51.9(9) . . . . ?
C24 C23 C28 C30 72.6(8) . . . . ?
C80 C79 C84 C83 0.3(10) . . . . ?
C80 C79 C84 C88 -176.8(7) . . . . ?
C79 N6 C64 Au2 2.0(9) . . . . ?
C79 N6 C64 N5 -175.4(5) . . . . ?
C79 N6 C66 C65 178.6(5) . . . . ?
C79 C80 C85 C87 -140.5(7) . . . . ?
C79 C80 C85 C86 94.4(8) . . . . ?
C79 C84 C88 C89 115.3(7) . . . . ?
C79 C84 C88 C90 -119.3(7) . . . . ?
C36 C35 C40 C41 -56.7(9) . . . . ?
C36 C35 C40 C42 69.1(8) . . . . ?
C36 C37 C38 C39 2.8(11) . . . . ?
C70 C69 C68 C67 1.5(11) . . . . ?
C70 C69 C68 C73 -179.9(8) . . . . ?
C63 C58 C51 C52 -124.6(7) . . . . ?
C63 C58 C51 C48 54.4(9) . . . . ?
C69 C70 C71 C72 -1.8(12) . . . . ?
C69 C68 C73 C75 60.4(11) . . . . ?
C69 C68 C73 C74 -63.9(10) . . . . ?
C72 C67 C68 C69 -4.5(10) . . . . ?
C72 C67 C68 C73 177.0(7) . . . . ?
C48 C49 C50 N4 0.7(11) . . . . ?
C1 N1 C5 C4 -0.4(10) . . . . ?
C1 C2 C3 C4 -1.3(10) . . . . ?
C1 C2 C3 C6 -178.8(7) . . . . ?
C38 C37 C36 C35 -2.7(11) . . . . ?
C38 C39 C43 C44 57.2(9) . . . . ?
C38 C39 C43 C45 -67.8(9) . . . . ?
C8 C7 C6 C13 130.8(8) . . . . ?
C8 C7 C6 C3 -50.2(10) . . . . ?
C51 C58 C63 Cl12 4.4(9) . . . . ?
C51 C58 C63 C62 -179.4(6) . . . . ?
C51 C52 C53 Cl7 -0.2(9) . . . . ?
C51 C52 C53 C54 177.4(7) . . . . ?
C51 C52 C57 Cl9 9.8(9) . . . . ?
C51 C52 C57 C56 -175.8(7) . . . . ?
C51 C48 C47 F3 0.4(10) . . . . ?
C51 C48 C47 C46 176.5(7) . . . . ?
C13 C6 C3 C2 141.8(7) . . . . ?
C13 C6 C3 C4 -35.5(10) . . . . ?
C13 C14 C15 C16 0.3(12) . . . . ?
C13 C18 C17 C16 2.6(11) . . . . ?
C50 N4 C46 C47 -1.7(10) . . . . ?
C50 C49 C48 C51 -178.2(7) . . . . ?
C50 C49 C48 C47 0.3(10) . . . . ?
C68 C67 C72 C76 -178.5(7) . . . . ?
C68 C67 C72 C71 4.2(10) . . . . ?
C53 C52 C51 C58 -128.9(7) . . . . ?
C53 C52 C51 C48 52.2(10) . . . . ?
C53 C52 C57 Cl9 -172.3(5) . . . . ?
C53 C52 C57 C56 2.0(10) . . . . ?
C53 C54 C55 Cl8 -177.6(6) . . . . ?
C53 C54 C55 C56 3.2(12) . . . . ?
C12 C7 C6 C13 -51.1(10) . . . . ?
C12 C7 C6 C3 127.9(8) . . . . ?
C7 C6 C3 C2 -37.3(10) . . . . ?
C7 C6 C3 C4 145.5(7) . . . . ?
C6 C13 C14 Cl4 1.6(11) . . . . ?
C6 C13 C14 C15 -175.0(7) . . . . ?
C6 C13 C18 Cl6 -9.9(10) . . . . ?
C6 C13 C18 C17 173.6(7) . . . . ?
C43 C39 C38 C37 178.0(7) . . . . ?
C5 N1 C1 C2 -0.7(9) . . . . ?
C5 C4 C3 C2 0.1(10) . . . . ?
C5 C4 C3 C6 177.6(7) . . . . ?
C85 C80 C79 N6 3.0(9) . . . . ?
C85 C80 C79 C84 -178.0(6) . . . . ?
C40 C35 C36 C37 -179.0(7) . . . . ?
C54 C55 C56 C57 -1.7(12) . . . . ?
C57 C52 C51 C58 48.8(9) . . . . ?
C57 C52 C51 C48 -130.1(7) . . . . ?
C57 C52 C53 Cl7 -178.0(5) . . . . ?
C57 C52 C53 C54 -0.4(10) . . . . ?
C28 C23 C24 C25 178.0(7) . . . . ?
C46 N4 C50 C49 0.0(10) . . . . ?
C76 C72 C71 C70 -178.2(7) . . . . ?
C14 C13 C6 C7 -52.5(11) . . . . ?
C14 C13 C6 C3 128.5(8) . . . . ?
C14 C13 C18 Cl6 172.8(6) . . . . ?
C14 C13 C18 C17 -3.6(11) . . . . ?
C47 C48 C51 C58 -151.7(7) . . . . ?
C47 C48 C51 C52 27.2(10) . . . . ?
C71 C70 C69 C68 1.5(12) . . . . ?
C71 C72 C76 C78 -53.1(10) . . . . ?
C71 C72 C76 C77 70.6(9) . . . . ?
C3 C2 C1 N1 1.6(10) . . . . ?
C3 C4 C5 N1 0.8(11) . . . . ?
C18 C13 C6 C7 130.5(7) . . . . ?
C18 C13 C6 C3 -48.5(10) . . . . ?
C18 C13 C14 Cl4 178.7(6) . . . . ?
C18 C13 C14 C15 2.1(11) . . . . ?
C15 C16 C17 C18 0.1(13) . . . . ?
C17 C16 C15 C14 -1.5(13) . . . . ?
O1 C97 C98 C99 23.7(11) . . . . ?
O2 C107 C108 C109 -35.1(15) . . . . ?
C100 C99 C98 C97 -32.3(12) . . . . ?
C100 O1 C97 C98 -4.6(13) . . . . ?
C96 C95 C94 C93 46.0(19) . . . . ?
C96 C91 C92 C93 -60.7(18) . . . . ?
C97 O1 C100 C99 -17.5(13) . . . . ?
C98 C99 C100 O1 31.5(13) . . . . ?
C95 C96 C91 C92 50.0(18) . . . . ?
C91 C96 C95 C94 -44(2) . . . . ?
C104 C103 C102 C101 -15(3) . . . . ?
C104 C105 C106 C101 -2(4) . . . . ?
C94 C93 C92 C91 60.9(17) . . . . ?
C103 C104 C105 C106 18(4) . . . . ?
C92 C93 C94 C95 -51.6(17) . . . . ?
C110 O2 C107 C108 22.5(14) . . . . ?
C110 C109 C108 C107 36.8(16) . . . . ?
C102 C101 C106 C105 -25(4) . . . . ?
C107 O2 C110 C109 2.3(15) . . . . ?
C105 C104 C103 C102 -8(3) . . . . ?
C106 C101 C102 C103 32(3) . . . . ?
C108 C109 C110 O2 -25.6(16) . . . . ?
O2A C111 C1A C1B 16(3) . . . . ?
C111 O2A C1C C1B 22(2) . . . . ?
C111 C1A C1B C1C -2(3) . . . . ?
C1A C1B C1C O2A -14(3) . . . . ?
C1C O2A C111 C1A -23(2) . . . . ?
